data_1569759
loop_
_publ_author_name
'Rabaud, Dorian'
'Dussart, Paul'
'Ducouret, Guylaine'
'Albouy, Pierre-Antoine'
'Fort&#xe9;, J&#xe9;r&#xe9;my'
'Isare, Benjamin'
'Bouteiller, Laurent'

_publ_section_title
;
 Development of furan-2,5-dicarboxylic acid (FDCA)-based organogelators.
;
_journal_issue 36
_journal_name_full 'Soft matter'
_journal_page_first 6958
_journal_page_last 6967
_journal_paper_doi 10.1039/d3sm00771e
_journal_volume 19
_journal_year 2023
_chemical_absolute_configuration rmad
_chemical_formula_moiety 'C30 H52 N4 O5'
_chemical_formula_sum 'C30 H52 N4 O5'
_chemical_formula_weight 548.75
_space_group_crystal_system triclinic
_space_group_IT_number 1
_space_group_name_Hall 'P 1'
_space_group_name_H-M_alt 'P 1'
_atom_sites_solution_hydrogens mixed
_atom_sites_solution_primary dual
_audit_creation_date 2022-11-02
_audit_creation_method
;
Olex2 1.5
(compiled 2021.12.09 svn.r5202d8cf for OlexSys, GUI svn.r6439)
;
_audit_update_record
;
2022-11-22 deposited with the CCDC.	2023-08-29 downloaded from the CCDC.
;
_cell_angle_alpha 108.404(2)
_cell_angle_beta 103.569(2)
_cell_angle_gamma 95.911(2)
_cell_formula_units_Z 2
_cell_length_a 9.5490(4)
_cell_length_b 13.3560(6)
_cell_length_c 14.7285(6)
_cell_measurement_reflns_used 9949
_cell_measurement_temperature 199.98
_cell_measurement_theta_max 66.50
_cell_measurement_theta_min 3.30
_cell_volume 1700.38(13)
_computing_cell_refinement 'SAINT V8.40B (?, 2016)'
_computing_data_collection 'Bruker APEX3'
_computing_data_reduction 'SAINT V8.40B (?, 2016)'
_computing_molecular_graphics 'Olex2 1.5 (Dolomanov et al., 2009)'
_computing_publication_material 'Olex2 1.5 (Dolomanov et al., 2009)'
_computing_structure_refinement 'SHELXL 2018/3 (Sheldrick, 2015)'
_computing_structure_solution 'SHELXT 2018/2 (Sheldrick, 2018)'
_diffrn_ambient_temperature 199.98
_diffrn_measured_fraction_theta_full 0.998
_diffrn_measured_fraction_theta_max 0.998
_diffrn_measurement_device_type 'Bruker APEX-II CCD'
_diffrn_measurement_method '\f and \w scans'
_diffrn_radiation_type CuK\a
_diffrn_radiation_wavelength 1.54178
_diffrn_reflns_av_R_equivalents 0.0285
_diffrn_reflns_av_unetI/netI 0.0175
_diffrn_reflns_Laue_measured_fraction_full 0.998
_diffrn_reflns_Laue_measured_fraction_max 0.998
_diffrn_reflns_limit_h_max 11
_diffrn_reflns_limit_h_min -11
_diffrn_reflns_limit_k_max 15
_diffrn_reflns_limit_k_min -15
_diffrn_reflns_limit_l_max 17
_diffrn_reflns_limit_l_min -17
_diffrn_reflns_number 57746
_diffrn_reflns_point_group_measured_fraction_full 0.967
_diffrn_reflns_point_group_measured_fraction_max 0.967
_diffrn_reflns_theta_full 66.552
_diffrn_reflns_theta_max 66.552
_diffrn_reflns_theta_min 3.297
_diffrn_source microfocus
_diffrn_source_current 0.65
_diffrn_source_power 0.02925
_diffrn_source_voltage 45.0
_diffrn_standards_number 0
_exptl_absorpt_coefficient_mu 0.581
_exptl_absorpt_correction_T_max 0.7528
_exptl_absorpt_correction_T_min 0.6530
_exptl_absorpt_correction_type multi-scan
_exptl_absorpt_process_details
;
SADABS-2016/2 (Bruker,2016/2) was used for absorption correction.
wR2(int) was 0.0959 before and 0.0396 after correction.
The Ratio of minimum to maximum transmission is 0.8674.
The \l/2 correction factor is Not present.
;
_exptl_crystal_colour colourless
_exptl_crystal_colour_primary colourless
_exptl_crystal_density_diffrn 1.072
_exptl_crystal_density_method 'not measured'
_exptl_crystal_description block
_exptl_crystal_F_000 600
_exptl_crystal_recrystallization_method 'Vapour deposition'
_exptl_crystal_size_max 0.500
_exptl_crystal_size_mid 0.311
_exptl_crystal_size_min 0.13
_refine_diff_density_max 0.250
_refine_diff_density_min -0.233
_refine_diff_density_rms 0.036
_refine_ls_abs_structure_details
;
 Flack x determined using 5261 quotients [(I+)-(I-)]/[(I+)+(I-)]
 (Parsons, Flack and Wagner, Acta Cryst. B69 (2013) 249-259).
;
_refine_ls_abs_structure_Flack 0.01(12)
_refine_ls_extinction_coef 0.0063(9)
_refine_ls_extinction_expression Fc^*^=kFc[1+0.001xFc^2^\l^3^/sin(2\q)]^-1/4^
_refine_ls_extinction_method 'SHELXL-2018/3 (Sheldrick 2018)'
_refine_ls_goodness_of_fit_ref 1.061
_refine_ls_hydrogen_treatment mixed
_refine_ls_matrix_type full
_refine_ls_number_parameters 1102
_refine_ls_number_reflns 11639
_refine_ls_number_restraints 1144
_refine_ls_restrained_S_all 1.122
_refine_ls_R_factor_all 0.0506
_refine_ls_R_factor_gt 0.0496
_refine_ls_shift/su_max 0.000
_refine_ls_shift/su_mean 0.000
_refine_ls_structure_factor_coef Fsqd
_refine_ls_weighting_details 'w=1/[\s^2^(Fo^2^)+(0.1047P)^2^+0.1271P] where P=(Fo^2^+2Fc^2^)/3'
_refine_ls_weighting_scheme calc
_refine_ls_wR_factor_gt 0.1383
_refine_ls_wR_factor_ref 0.1402
_reflns_Friedel_coverage 0.937
_reflns_Friedel_fraction_full 0.935
_reflns_Friedel_fraction_max 0.935
_reflns_number_gt 11272
_reflns_number_total 11639
_reflns_threshold_expression 'I > 2\s(I)'
_cod_data_source_file d3sm00771e2.cif
_cod_data_source_block fdc_leuc6amide
_cod_depositor_comments 'Adding full bibliography for 1569759.cif.'
_cod_database_code 1569759
_shelx_shelxl_version_number 2018/3
_shelx_space_group_comment
;
The symmetry employed for this shelxl refinement is uniquely defined
by the following loop, which should always be used as a source of
symmetry information in preference to the above space-group names.
They are only intended as comments.
;
_shelx_estimated_absorpt_t_max 0.928
_shelx_estimated_absorpt_t_min 0.760
_olex2_submission_special_instructions 'No special instructions were received'

loop_
_space_group_symop_operation_xyz
'x, y, z'

loop_
_atom_site_label
_atom_site_type_symbol
_atom_site_fract_x
_atom_site_fract_y
_atom_site_fract_z
_atom_site_U_iso_or_equiv
_atom_site_adp_type
_atom_site_occupancy
_atom_site_site_symmetry_order
_atom_site_calc_flag
_atom_site_refinement_flags_posn
_atom_site_refinement_flags_adp
_atom_site_refinement_flags_occupancy
_atom_site_disorder_assembly
_atom_site_disorder_group
O1 O 0.20865(18) 0.33099(15) 0.46798(13) 0.0448(4) Uani 1 1 d . . . . .
O2 O 0.1669(2) 0.3412(3) 0.28329(19) 0.0722(7) Uani 1 1 d . . . . .
O3 O -0.1835(3) 0.5005(2) 0.2450(2) 0.0760(7) Uani 1 1 d . . . . .
O4 O 0.3084(2) 0.3110(2) 0.70938(16) 0.0626(6) Uani 1 1 d . . . . .
O5 O 0.8091(2) 0.5103(3) 0.79768(19) 0.0898(10) Uani 1 1 d . . . . .
N1 N -0.0786(2) 0.3194(2) 0.25466(17) 0.0482(5) Uani 1 1 d . . . . .
H1 H -0.162(5) 0.309(3) 0.277(3) 0.061(9) Uiso 1 1 d . . . . .
N3 N 0.4574(2) 0.3672(2) 0.62849(17) 0.0515(6) Uani 1 1 d D . . . .
H3 H 0.467(4) 0.375(3) 0.567(2) 0.064(10) Uiso 1 1 d D . . . .
N4 N 0.5988(3) 0.5699(3) 0.7599(2) 0.0744(8) Uani 1 1 d D . . . .
H4 H 0.490(3) 0.553(4) 0.738(4) 0.089 Uiso 1 1 d D U . . .
C1 C 0.1946(3) 0.3143(2) 0.5522(2) 0.0445(5) Uani 1 1 d . . . . .
C2 C 0.0512(3) 0.2837(2) 0.5448(2) 0.0502(6) Uani 1 1 d . . . . .
H2 H 0.012934 0.267301 0.593559 0.060 Uiso 1 1 calc R U . . .
C3 C -0.0297(3) 0.2812(2) 0.4508(2) 0.0476(6) Uani 1 1 d . . . . .
H3A H -0.133364 0.262699 0.423557 0.057 Uiso 1 1 calc R U . . .
C4 C 0.0693(3) 0.3102(2) 0.40669(19) 0.0422(5) Uani 1 1 d . . . . .
C5 C 0.0570(3) 0.3249(2) 0.3098(2) 0.0473(6) Uani 1 1 d . . . . .
C6 C -0.1029(3) 0.3400(3) 0.1616(2) 0.0535(6) Uani 1 1 d . U . . .
H6 H -0.014030 0.330931 0.137185 0.064 Uiso 1 1 calc R U . . .
C7 C -0.2349(4) 0.2617(4) 0.0828(3) 0.0792(11) Uani 1 1 d D U . . .
H7A H -0.244424 0.275488 0.019603 0.095 Uiso 1 1 calc R U . . .
H7B H -0.324104 0.276519 0.103769 0.095 Uiso 1 1 calc R U . . .
C8 C -0.2295(7) 0.1436(4) 0.0627(3) 0.1072(17) Uani 1 1 d D U . . .
H8A H -0.216924 0.125914 0.124904 0.129 Uiso 0.5 1 calc R U P A 1
H8B H -0.227408 0.135058 0.128045 0.129 Uiso 0.5 1 calc R U P B 2
C11 C -0.1239(4) 0.4561(3) 0.1816(3) 0.0667(8) Uani 1 1 d D U . . .
C18 C 0.3256(3) 0.3312(2) 0.6365(2) 0.0481(6) Uani 1 1 d . . . . .
C19 C 0.5922(3) 0.3772(3) 0.7052(2) 0.0616(8) Uani 1 1 d . . . . .
H19 H 0.562176 0.354539 0.757521 0.074 Uiso 1 1 calc R U . . .
C20 C 0.6888(3) 0.3006(3) 0.6640(3) 0.0684(9) Uani 1 1 d . U . . .
H20A H 0.712716 0.316734 0.607633 0.082 Uiso 1 1 calc R U . . .
H20B H 0.782162 0.314530 0.716634 0.082 Uiso 1 1 calc R U . . .
C21 C 0.6210(5) 0.1834(4) 0.6287(5) 0.0987(14) Uani 1 1 d D U . . .
H21 H 0.519041 0.170962 0.584552 0.118 Uiso 0.65 1 calc R U P C 1
H21A H 0.531004 0.177556 0.574927 0.118 Uiso 0.35 1 calc R U P D 2
C22 C 0.7113(7) 0.1157(5) 0.5701(7) 0.129(2) Uani 1 1 d . U . . .
H22A H 0.750626 0.154416 0.532191 0.193 Uiso 1 1 calc R U . . .
H22B H 0.792594 0.102035 0.616409 0.193 Uiso 1 1 calc R U . . .
H22C H 0.648809 0.047148 0.523988 0.193 Uiso 1 1 calc R U . . .
C24 C 0.6762(3) 0.4930(3) 0.7566(2) 0.0668(9) Uani 1 1 d . . . . .
C25 C 0.6655(5) 0.6826(4) 0.8107(4) 0.1026(16) Uani 1 1 d D U . . .
H25A H 0.739171 0.688728 0.872972 0.123 Uiso 0.3333 1 calc R U P E 1
H25B H 0.588162 0.721043 0.830632 0.123 Uiso 0.3333 1 calc R U P E 1
H25E H 0.585795 0.724385 0.813123 0.123 Uiso 0.3333 1 calc R U P F 3
H25F H 0.717862 0.692677 0.880429 0.123 Uiso 0.3333 1 calc R U P F 3
H25C H 0.759857 0.692945 0.861310 0.123 Uiso 0.3333 1 calc R U P G 2
H25D H 0.599045 0.724374 0.842440 0.123 Uiso 0.3333 1 calc R U P G 2
N2A N -0.0638(7) 0.5115(5) 0.1336(4) 0.0645(12) Uani 0.7 1 d D U P H 1
H2A H -0.017(7) 0.466(5) 0.088(4) 0.077 Uiso 0.7 1 d D U P I 1
C9A C -0.119(2) 0.1085(19) 0.0121(11) 0.118(5) Uani 0.5 1 d D U P J 1
H9AA H -0.126074 0.135302 -0.043255 0.176 Uiso 0.5 1 calc R U P J 1
H9AB H -0.135439 0.029799 -0.013761 0.176 Uiso 0.5 1 calc R U P J 1
H9AC H -0.020777 0.137028 0.059498 0.176 Uiso 0.5 1 calc R U P J 1
C10A C -0.394(2) 0.0906(14) -0.0144(14) 0.120(5) Uani 0.5 1 d . U P J 1
H10A H -0.467504 0.114218 0.019588 0.180 Uiso 0.5 1 calc R U P J 1
H10B H -0.404624 0.113930 -0.072081 0.180 Uiso 0.5 1 calc R U P J 1
H10C H -0.406943 0.012072 -0.037005 0.180 Uiso 0.5 1 calc R U P J 1
C12A C -0.0794(7) 0.6208(6) 0.1446(5) 0.0763(15) Uani 0.7 1 d D U P H 1
H12A H 0.005375 0.656030 0.130582 0.092 Uiso 0.7 1 calc R U P H 1
H12B H -0.074721 0.659705 0.214983 0.092 Uiso 0.7 1 calc R U P H 1
C13A C -0.2169(10) 0.6331(7) 0.0794(6) 0.0969(19) Uani 0.7 1 d D U P H 1
H13A H -0.220327 0.596428 0.008892 0.116 Uiso 0.7 1 calc R U P H 1
H13B H -0.301950 0.596410 0.091980 0.116 Uiso 0.7 1 calc R U P H 1
C14A C -0.2319(10) 0.7462(7) 0.0944(8) 0.113(3) Uani 0.7 1 d D U P H 1
H14A H -0.147568 0.781304 0.079891 0.136 Uiso 0.7 1 calc R U P H 1
H14B H -0.321645 0.745195 0.043833 0.136 Uiso 0.7 1 calc R U P H 1
C15A C -0.2399(11) 0.8136(7) 0.1908(8) 0.106(2) Uani 0.7 1 d D U P H 1
H15A H -0.151242 0.815364 0.242628 0.127 Uiso 0.7 1 calc R U P H 1
H15B H -0.326389 0.781531 0.205449 0.127 Uiso 0.7 1 calc R U P H 1
C16A C -0.2516(12) 0.9301(7) 0.1966(9) 0.114(3) Uani 0.7 1 d D U P H 1
H16A H -0.165995 0.962293 0.181183 0.136 Uiso 0.7 1 calc R U P H 1
H16B H -0.341443 0.928988 0.146088 0.136 Uiso 0.7 1 calc R U P H 1
C17A C -0.2567(17) 0.9978(9) 0.2983(12) 0.150(5) Uani 0.7 1 d D U P H 1
H17A H -0.264078 1.070932 0.300032 0.224 Uiso 0.7 1 calc R U P H 1
H17B H -0.342311 0.966609 0.313191 0.224 Uiso 0.7 1 calc R U P H 1
H17C H -0.167060 0.999878 0.348246 0.224 Uiso 0.7 1 calc R U P H 1
C23A C 0.6139(15) 0.1569(12) 0.7258(11) 0.123(3) Uani 0.65 1 d D U P K 1
H23A H 0.570182 0.080933 0.706549 0.184 Uiso 0.65 1 calc R U P K 1
H23B H 0.713310 0.171790 0.770607 0.184 Uiso 0.65 1 calc R U P K 1
H23C H 0.553755 0.201842 0.760166 0.184 Uiso 0.65 1 calc R U P K 1
C26A C 0.738(3) 0.741(3) 0.760(2) 0.112(4) Uani 0.3333 1 d D U P L 1
H26A H 0.816793 0.705218 0.738946 0.134 Uiso 0.3333 1 calc R U P L 1
H26B H 0.783528 0.815406 0.806014 0.134 Uiso 0.3333 1 calc R U P L 1
C27A C 0.626(3) 0.7458(19) 0.6667(18) 0.120(4) Uani 0.3333 1 d D U P L 1
H27A H 0.598712 0.671994 0.616689 0.143 Uiso 0.3333 1 calc R U P L 1
H27B H 0.537205 0.762959 0.686654 0.143 Uiso 0.3333 1 calc R U P L 1
C28A C 0.663(3) 0.8209(19) 0.6132(18) 0.134(4) Uani 0.3333 1 d D U P L 1
H28A H 0.711337 0.891874 0.664816 0.161 Uiso 0.3333 1 calc R U P L 1
H28B H 0.569110 0.830288 0.574080 0.161 Uiso 0.3333 1 calc R U P L 1
C29A C 0.759(3) 0.792(3) 0.543(2) 0.138(5) Uani 0.3333 1 d D U P L 1
H29A H 0.760390 0.714213 0.527591 0.165 Uiso 0.3333 1 calc R U P L 1
H29B H 0.860432 0.830708 0.582086 0.165 Uiso 0.3333 1 calc R U P L 1
C30A C 0.727(4) 0.811(3) 0.444(2) 0.137(5) Uani 0.3333 1 d D U P L 1
H30A H 0.800634 0.787550 0.410117 0.205 Uiso 0.3333 1 calc R U P L 1
H30B H 0.629131 0.770961 0.401898 0.205 Uiso 0.3333 1 calc R U P L 1
H30C H 0.729921 0.888327 0.456801 0.205 Uiso 0.3333 1 calc R U P L 1
N2B N -0.1342(16) 0.4775(12) 0.0946(9) 0.063(3) Uani 0.3 1 d D U P H 2
H2B H -0.091(17) 0.414(8) 0.066(10) 0.076 Uiso 0.3 1 d D U P M 2
C9B C -0.0782(19) 0.1167(17) 0.0461(12) 0.113(4) Uani 0.5 1 d D U P J 2
H9BA H 0.001868 0.175339 0.092667 0.169 Uiso 0.5 1 calc R U P J 2
H9BB H -0.063795 0.049687 0.057761 0.169 Uiso 0.5 1 calc R U P J 2
H9BC H -0.078748 0.108264 -0.022582 0.169 Uiso 0.5 1 calc R U P J 2
C10B C -0.341(2) 0.0503(16) -0.0110(17) 0.136(6) Uani 0.5 1 d . U P J 2
H10D H -0.309145 -0.016393 -0.008020 0.204 Uiso 0.5 1 calc R U P J 2
H10E H -0.435014 0.052945 0.004384 0.204 Uiso 0.5 1 calc R U P J 2
H10F H -0.351591 0.052664 -0.078070 0.204 Uiso 0.5 1 calc R U P J 2
C12B C -0.197(2) 0.5659(14) 0.0810(11) 0.087(3) Uani 0.3 1 d D U P H 2
H12C H -0.299144 0.555578 0.084410 0.104 Uiso 0.3 1 calc R U P H 2
H12D H -0.199137 0.566367 0.013569 0.104 Uiso 0.3 1 calc R U P H 2
C13B C -0.116(3) 0.6711(14) 0.1553(15) 0.101(4) Uani 0.3 1 d D U P H 2
H13C H -0.012765 0.661883 0.169519 0.121 Uiso 0.3 1 calc R U P H 2
H13D H -0.145562 0.672806 0.215839 0.121 Uiso 0.3 1 calc R U P H 2
C14B C -0.105(4) 0.7875(19) 0.159(3) 0.164(8) Uani 0.3 1 d D U P H 2
H14C H 0.000510 0.819688 0.181473 0.196 Uiso 0.3 1 calc R U P H 2
H14D H -0.143109 0.784824 0.089851 0.196 Uiso 0.3 1 calc R U P H 2
C15B C -0.172(3) 0.859(2) 0.217(2) 0.136(7) Uani 0.3 1 d D U P H 2
H15C H -0.089983 0.921728 0.247517 0.163 Uiso 0.3 1 calc R U P H 2
H15D H -0.170443 0.828334 0.269684 0.163 Uiso 0.3 1 calc R U P H 2
C16B C -0.298(3) 0.919(2) 0.228(3) 0.143(8) Uani 0.3 1 d D U P H 2
H16C H -0.366709 0.910282 0.163320 0.171 Uiso 0.3 1 calc R U P H 2
H16D H -0.351249 0.899605 0.272031 0.171 Uiso 0.3 1 calc R U P H 2
C17B C -0.199(3) 1.026(2) 0.277(2) 0.124(7) Uani 0.3 1 d D U P H 2
H17D H -0.257898 1.081657 0.292309 0.186 Uiso 0.3 1 calc R U P H 2
H17E H -0.129636 1.028272 0.338203 0.186 Uiso 0.3 1 calc R U P H 2
H17F H -0.144853 1.038781 0.231198 0.186 Uiso 0.3 1 calc R U P H 2
C23B C 0.565(3) 0.125(2) 0.683(2) 0.115(5) Uani 0.35 1 d D U P K 2
H23D H 0.527707 0.049765 0.640155 0.173 Uiso 0.35 1 calc R U P K 2
H23E H 0.643782 0.129328 0.741339 0.173 Uiso 0.35 1 calc R U P K 2
H23F H 0.485260 0.156541 0.705570 0.173 Uiso 0.35 1 calc R U P K 2
C26B C 0.689(3) 0.7128(17) 0.7166(16) 0.119(4) Uani 0.3333 1 d D U P L 2
H26C H 0.744955 0.662011 0.682880 0.142 Uiso 0.3333 1 calc R U P L 2
H26D H 0.591210 0.700414 0.668798 0.142 Uiso 0.3333 1 calc R U P L 2
C27B C 0.768(2) 0.8282(14) 0.7382(16) 0.122(4) Uani 0.3333 1 d D U P L 2
H27C H 0.703409 0.881511 0.748024 0.146 Uiso 0.3333 1 calc R U P L 2
H27D H 0.858507 0.851955 0.795037 0.146 Uiso 0.3333 1 calc R U P L 2
C28B C 0.800(3) 0.801(2) 0.6376(16) 0.133(4) Uani 0.3333 1 d D U P L 2
H28C H 0.878471 0.861948 0.649107 0.159 Uiso 0.3333 1 calc R U P L 2
H28D H 0.850935 0.739314 0.635082 0.159 Uiso 0.3333 1 calc R U P L 2
C29B C 0.715(3) 0.774(3) 0.529(2) 0.135(5) Uani 0.3333 1 d D U P L 2
H29C H 0.620078 0.797963 0.521736 0.162 Uiso 0.3333 1 calc R U P L 2
H29D H 0.699403 0.696007 0.489733 0.162 Uiso 0.3333 1 calc R U P L 2
C30B C 0.826(6) 0.841(4) 0.501(5) 0.21(3) Uani 0.3333 1 d D . P L 2
H30D H 0.788621 0.832997 0.430724 0.320 Uiso 0.3333 1 calc R U P L 2
H30E H 0.841179 0.916521 0.542992 0.320 Uiso 0.3333 1 calc R U P L 2
H30F H 0.919532 0.815812 0.511382 0.320 Uiso 0.3333 1 calc R U P L 2
C26C C 0.764(2) 0.727(2) 0.771(2) 0.103(4) Uani 0.3333 1 d D U P L 3
H26E H 0.840075 0.682975 0.761970 0.124 Uiso 0.3333 1 calc R U P L 3
H26F H 0.812348 0.800566 0.816679 0.124 Uiso 0.3333 1 calc R U P L 3
C27C C 0.683(2) 0.7307(17) 0.6717(15) 0.102(4) Uani 0.3333 1 d D U P L 3
H27E H 0.641866 0.654872 0.628044 0.122 Uiso 0.3333 1 calc R U P L 3
H27F H 0.597498 0.764158 0.682964 0.122 Uiso 0.3333 1 calc R U P L 3
C28C C 0.745(3) 0.782(2) 0.6105(18) 0.121(4) Uani 0.3333 1 d D U P L 3
H28E H 0.830896 0.749296 0.599610 0.145 Uiso 0.3333 1 calc R U P L 3
H28F H 0.784994 0.858280 0.653750 0.145 Uiso 0.3333 1 calc R U P L 3
C29C C 0.663(3) 0.784(3) 0.511(2) 0.130(5) Uani 0.3333 1 d D U P L 3
H29E H 0.592701 0.834098 0.518054 0.156 Uiso 0.3333 1 calc R U P L 3
H29F H 0.609207 0.711839 0.465135 0.156 Uiso 0.3333 1 calc R U P L 3
C30C C 0.788(5) 0.826(4) 0.474(4) 0.131(6) Uani 0.3333 1 d D U P L 3
H30G H 0.746689 0.830438 0.408301 0.197 Uiso 0.3333 1 calc R U P L 3
H30H H 0.840147 0.896868 0.521299 0.197 Uiso 0.3333 1 calc R U P L 3
H30I H 0.856511 0.775661 0.468835 0.197 Uiso 0.3333 1 calc R U P L 3
O6 O 0.92785(18) 0.51573(14) 0.60788(13) 0.0419(4) Uani 1 1 d . . . . .
O7 O 0.6359(2) 0.44360(18) 0.51882(14) 0.0547(5) Uani 1 1 d . . . . .
O8 O 0.6366(2) 0.25670(19) 0.27961(18) 0.0636(6) Uani 1 1 d . . . . .
O9 O 1.3014(2) 0.5822(2) 0.74979(18) 0.0644(6) Uani 1 1 d . . . . .
O10 O 1.0687(4) 0.4415(3) 0.9798(2) 0.0891(9) Uani 1 1 d . . . . .
N5 N 0.6575(2) 0.4687(2) 0.37733(16) 0.0475(5) Uani 1 1 d D . . . .
H5 H 0.725(4) 0.486(3) 0.344(3) 0.061(9) Uiso 1 1 d D . . . .
N7 N 1.0955(2) 0.5291(2) 0.78787(17) 0.0496(5) Uani 1 1 d D . . . .
H7 H 0.991(3) 0.517(3) 0.771(3) 0.067(10) Uiso 1 1 d D . . . .
C31 C 1.0757(3) 0.5531(2) 0.6322(2) 0.0463(5) Uani 1 1 d . . . . .
C32 C 1.1085(3) 0.5821(2) 0.5587(2) 0.0520(6) Uani 1 1 d . . . . .
H32 H 1.203135 0.610963 0.557828 0.062 Uiso 1 1 calc R U . . .
C33 C 0.9753(3) 0.5613(2) 0.4833(2) 0.0489(6) Uani 1 1 d . . . . .
H33 H 0.962644 0.573331 0.421941 0.059 Uiso 1 1 calc R U . . .
C34 C 0.8687(3) 0.5206(2) 0.51633(18) 0.0419(5) Uani 1 1 d . . . . .
C35 C 0.7099(3) 0.4745(2) 0.47194(18) 0.0421(5) Uani 1 1 d . . . . .
C36 C 0.5119(3) 0.4071(3) 0.3180(2) 0.0502(6) Uani 1 1 d . . . . .
H36 H 0.445428 0.417017 0.362138 0.060 Uiso 1 1 calc R U . . .
C37 C 0.4523(4) 0.4488(4) 0.2346(3) 0.0713(9) Uani 1 1 d . U . . .
H37A H 0.352069 0.407407 0.196425 0.086 Uiso 1 1 calc R U . . .
H37B H 0.514552 0.435560 0.188537 0.086 Uiso 1 1 calc R U . . .
C38 C 0.4465(5) 0.5683(5) 0.2706(4) 0.0978(14) Uani 1 1 d D U . . .
H38 H 0.544376 0.614048 0.312253 0.117 Uiso 0.5 1 calc R U P N 1
H38A H 0.551510 0.605426 0.301574 0.117 Uiso 0.5 1 calc R U P O 2
C41 C 0.5202(3) 0.2884(3) 0.2796(2) 0.0553(7) Uani 1 1 d . . . . .
C48 C 1.1675(3) 0.5558(2) 0.7287(2) 0.0477(6) Uani 1 1 d . . . . .
C49 C 1.1665(3) 0.5426(3) 0.8914(2) 0.0562(7) Uani 1 1 d . . . . .
H49 H 1.275064 0.554341 0.901687 0.067 Uiso 1 1 calc R U . . .
C50 C 1.1314(4) 0.6416(3) 0.9620(2) 0.0635(8) Uani 1 1 d . . . . .
H50A H 1.173474 0.645322 1.031383 0.076 Uiso 1 1 calc R U . . .
H50B H 1.023483 0.632520 0.949199 0.076 Uiso 1 1 calc R U . . .
C51 C 1.1889(5) 0.7485(3) 0.9530(3) 0.0802(10) Uani 1 1 d . . . . .
H51 H 1.160790 0.739763 0.880695 0.096 Uiso 1 1 calc R U . . .
C52 C 1.3548(6) 0.7793(5) 0.9927(5) 0.1117(18) Uani 1 1 d . . . . .
H52A H 1.388024 0.847825 0.985934 0.167 Uiso 1 1 calc R U . . .
H52B H 1.384815 0.786774 1.063273 0.167 Uiso 1 1 calc R U . . .
H52C H 1.398859 0.723349 0.954709 0.167 Uiso 1 1 calc R U . . .
C53 C 1.1153(7) 0.8368(4) 1.0076(4) 0.1078(16) Uani 1 1 d . . . . .
H53A H 1.008435 0.814870 0.980537 0.162 Uiso 1 1 calc R U . . .
H53B H 1.143448 0.847846 1.078981 0.162 Uiso 1 1 calc R U . . .
H53C H 1.147298 0.903973 0.998101 0.162 Uiso 1 1 calc R U . . .
C54 C 1.1206(4) 0.4405(3) 0.9110(3) 0.0660(8) Uani 1 1 d D U . . .
N6A N 0.3915(18) 0.2139(18) 0.241(2) 0.066(3) Uani 0.5 1 d D U P P 1
H6A H 0.308(10) 0.249(9) 0.257(9) 0.080 Uiso 0.5 1 d D U P Q 1
N8A N 1.1302(6) 0.3484(4) 0.8444(4) 0.0672(11) Uani 0.75 1 d D U P R 1
H8AA H 1.201(6) 0.354(5) 0.808(5) 0.081 Uiso 0.75 1 d D U P S 1
C39A C 0.396(3) 0.5820(15) 0.1645(13) 0.120(5) Uani 0.5 1 d D U P T 1
H39A H 0.473729 0.569732 0.131201 0.180 Uiso 0.5 1 calc R U P T 1
H39B H 0.306005 0.529715 0.123282 0.180 Uiso 0.5 1 calc R U P T 1
H39C H 0.377873 0.654965 0.173842 0.180 Uiso 0.5 1 calc R U P T 1
C40A C 0.3318(18) 0.586(2) 0.3239(15) 0.121(5) Uani 0.5 1 d D U P T 1
H40A H 0.327884 0.662996 0.347072 0.181 Uiso 0.5 1 calc R U P T 1
H40B H 0.236213 0.545172 0.278443 0.181 Uiso 0.5 1 calc R U P T 1
H40C H 0.355629 0.562547 0.381270 0.181 Uiso 0.5 1 calc R U P T 1
C43A C 0.3718(9) 0.0486(6) 0.2743(7) 0.098(2) Uani 0.3333 1 d D U P P 1
H43A H 0.457382 0.084467 0.333576 0.118 Uiso 0.3333 1 calc R U P P 1
H43B H 0.378115 -0.028238 0.247364 0.118 Uiso 0.3333 1 calc R U P P 1
C44A C 0.223(2) 0.057(2) 0.308(2) 0.093(5) Uani 0.3333 1 d D U P P 1
H44A H 0.215484 0.134305 0.330134 0.112 Uiso 0.3333 1 calc R U P P 1
H44B H 0.139491 0.019145 0.248355 0.112 Uiso 0.3333 1 calc R U P P 1
C45A C 0.203(3) 0.015(2) 0.391(2) 0.133(6) Uani 0.3333 1 d D U P P 1
H45A H 0.250906 0.071716 0.456921 0.160 Uiso 0.3333 1 calc R U P P 1
H45B H 0.096629 -0.001215 0.384909 0.160 Uiso 0.3333 1 calc R U P P 1
C46A C 0.264(3) -0.081(2) 0.386(3) 0.139(6) Uani 0.3333 1 d D U P P 1
H46A H 0.368046 -0.059592 0.425754 0.167 Uiso 0.3333 1 calc R U P P 1
H46B H 0.259725 -0.120331 0.315807 0.167 Uiso 0.3333 1 calc R U P P 1
C47A C 0.178(5) -0.158(3) 0.426(3) 0.159(8) Uani 0.3333 1 d D U P P 1
H47A H 0.222747 -0.221403 0.421460 0.238 Uiso 0.3333 1 calc R U P P 1
H47B H 0.183308 -0.119400 0.496121 0.238 Uiso 0.3333 1 calc R U P P 1
H47C H 0.075008 -0.180128 0.386194 0.238 Uiso 0.3333 1 calc R U P P 1
C55A C 1.0970(9) 0.2425(6) 0.8532(6) 0.0909(15) Uani 0.75 1 d D U P R 1
H55A H 1.062439 0.186841 0.785669 0.109 Uiso 0.75 1 calc R U P R 1
H55B H 1.016477 0.241621 0.885021 0.109 Uiso 0.75 1 calc R U P R 1
C56A C 1.2257(15) 0.2155(10) 0.9126(11) 0.159(3) Uani 0.75 1 d D U P R 1
H56A H 1.238218 0.252686 0.984578 0.191 Uiso 0.75 1 calc R U P R 1
H56B H 1.315303 0.240842 0.897066 0.191 Uiso 0.75 1 calc R U P R 1
C57A C 1.2058(19) 0.0934(11) 0.8894(13) 0.180(4) Uani 0.75 1 d D U P R 1
H57A H 1.264232 0.081978 0.949128 0.216 Uiso 0.75 1 calc R U P R 1
H57B H 1.101435 0.066691 0.881517 0.216 Uiso 0.75 1 calc R U P R 1
C58A C 1.244(2) 0.0248(11) 0.8036(15) 0.187(4) Uani 0.75 1 d D U P R 1
H58A H 1.176416 0.026796 0.741987 0.225 Uiso 0.75 1 calc R U P R 1
H58B H 1.344579 0.054262 0.806297 0.225 Uiso 0.75 1 calc R U P R 1
C59A C 1.235(2) -0.0841(11) 0.7981(15) 0.179(4) Uani 0.75 1 d D U P R 1
H59A H 1.266377 -0.085869 0.866489 0.214 Uiso 0.75 1 calc R U P R 1
H59B H 1.132185 -0.122564 0.767172 0.214 Uiso 0.75 1 calc R U P R 1
C60A C 1.3254(17) -0.1386(9) 0.7416(14) 0.167(4) Uani 0.75 1 d D U P R 1
H60A H 1.316014 -0.212900 0.739996 0.251 Uiso 0.75 1 calc R U P R 1
H60B H 1.293849 -0.138431 0.673319 0.251 Uiso 0.75 1 calc R U P R 1
H60C H 1.428059 -0.101731 0.772650 0.251 Uiso 0.75 1 calc R U P R 1
N6B N 0.387(3) 0.232(2) 0.246(3) 0.093(6) Uani 0.5 1 d D U P P 2
H6B H 0.301(12) 0.270(12) 0.240(12) 0.112 Uiso 0.5 1 d D U P U 2
N8B N 1.198(2) 0.3682(13) 0.8769(14) 0.074(3) Uani 0.25 1 d D U P R 2
H8BA H 1.23(2) 0.421(13) 0.847(15) 0.089 Uiso 0.25 1 d D U P V 2
C39B C 0.386(2) 0.6217(14) 0.1967(14) 0.105(4) Uani 0.5 1 d D U P T 2
H39D H 0.390506 0.698033 0.232654 0.157 Uiso 0.5 1 calc R U P T 2
H39E H 0.444462 0.614753 0.149347 0.157 Uiso 0.5 1 calc R U P T 2
H39F H 0.283656 0.586792 0.160382 0.157 Uiso 0.5 1 calc R U P T 2
C40B C 0.3732(17) 0.6039(17) 0.3570(12) 0.100(4) Uani 0.5 1 d D U P T 2
H40D H 0.409564 0.571055 0.406472 0.150 Uiso 0.5 1 calc R U P T 2
H40E H 0.397627 0.682415 0.388669 0.150 Uiso 0.5 1 calc R U P T 2
H40F H 0.266456 0.580733 0.329911 0.150 Uiso 0.5 1 calc R U P T 2
C42B C 0.369(4) 0.114(2) 0.209(2) 0.103(6) Uani 0.5 1 d D U P P 2
H42A H 0.466503 0.094137 0.224570 0.124 Uiso 0.5 1 calc R U P P 2
H42B H 0.326221 0.085942 0.136085 0.124 Uiso 0.5 1 calc R U P P 2
C43B C 0.270(3) 0.0638(17) 0.2570(16) 0.127(5) Uani 0.3333 1 d D U P P 2
H43C H 0.177655 0.091753 0.250360 0.153 Uiso 0.3333 1 calc R U P P 2
H43D H 0.245512 -0.015163 0.222443 0.153 Uiso 0.3333 1 calc R U P P 2
C44B C 0.346(3) 0.0896(17) 0.3641(17) 0.131(5) Uani 0.3333 1 d D U P P 2
H44C H 0.318701 0.153682 0.406653 0.157 Uiso 0.3333 1 calc R U P P 2
H44D H 0.454280 0.102144 0.376659 0.157 Uiso 0.3333 1 calc R U P P 2
C45B C 0.290(3) -0.013(2) 0.382(2) 0.150(7) Uani 0.3333 1 d D U P P 2
H45C H 0.387282 -0.032565 0.399143 0.180 Uiso 0.3333 1 calc R U P P 2
H45D H 0.276860 0.025561 0.448330 0.180 Uiso 0.3333 1 calc R U P P 2
C46B C 0.212(3) -0.108(2) 0.369(2) 0.142(7) Uani 0.3333 1 d D U P P 2
H46C H 0.245367 -0.169308 0.327289 0.170 Uiso 0.3333 1 calc R U P P 2
H46D H 0.105060 -0.113802 0.341055 0.170 Uiso 0.3333 1 calc R U P P 2
C47B C 0.251(4) -0.100(3) 0.479(3) 0.169(8) Uani 0.3333 1 d D U P P 2
H47D H 0.201134 -0.165757 0.484295 0.253 Uiso 0.3333 1 calc R U P P 2
H47E H 0.357040 -0.092633 0.505154 0.253 Uiso 0.3333 1 calc R U P P 2
H47F H 0.218396 -0.037785 0.518757 0.253 Uiso 0.3333 1 calc R U P P 2
C55B C 1.189(3) 0.2694(15) 0.8941(17) 0.097(4) Uani 0.25 1 d D U P R 2
H55C H 1.131131 0.272527 0.942255 0.116 Uiso 0.25 1 calc R U P R 2
H55D H 1.289508 0.263440 0.926430 0.116 Uiso 0.25 1 calc R U P R 2
C56B C 1.122(3) 0.1666(15) 0.8032(18) 0.119(4) Uani 0.25 1 d D U P R 2
H56C H 1.032513 0.181511 0.763512 0.143 Uiso 0.25 1 calc R U P R 2
H56D H 1.191776 0.158302 0.762540 0.143 Uiso 0.25 1 calc R U P R 2
C57B C 1.078(4) 0.057(2) 0.809(3) 0.135(5) Uani 0.25 1 d D U P R 2
H57C H 1.112404 0.056354 0.877585 0.162 Uiso 0.25 1 calc R U P R 2
H57D H 0.970844 0.029226 0.781649 0.162 Uiso 0.25 1 calc R U P R 2
C58B C 1.160(5) 0.003(3) 0.744(4) 0.172(6) Uani 0.25 1 d D U P R 2
H58C H 1.195060 0.059342 0.720364 0.206 Uiso 0.25 1 calc R U P R 2
H58D H 1.081081 -0.047878 0.686645 0.206 Uiso 0.25 1 calc R U P R 2
C59B C 1.282(4) -0.059(3) 0.745(5) 0.180(6) Uani 0.25 1 d D U P R 2
H59C H 1.330660 -0.055320 0.693762 0.216 Uiso 0.25 1 calc R U P R 2
H59D H 1.355850 -0.031413 0.811447 0.216 Uiso 0.25 1 calc R U P R 2
C60B C 1.219(6) -0.149(3) 0.727(5) 0.181(7) Uani 0.25 1 d D U P R 2
H60D H 1.290466 -0.196550 0.726010 0.271 Uiso 0.25 1 calc R U P R 2
H60E H 1.170787 -0.149353 0.778691 0.271 Uiso 0.25 1 calc R U P R 2
H60F H 1.145802 -0.173065 0.661965 0.271 Uiso 0.25 1 calc R U P R 2
C43C C 0.3718(9) 0.0486(6) 0.2743(7) 0.098(2) Uani 0.3333 1 d . U P P 3
H43E H 0.378281 -0.027748 0.244092 0.118 Uiso 0.3333 1 calc R U P P 3
H43F H 0.463312 0.082432 0.329343 0.118 Uiso 0.3333 1 calc R U P P 3
C44C C 0.265(4) 0.048(3) 0.317(3) 0.119(6) Uani 0.3333 1 d D U P P 3
H44E H 0.183602 -0.007007 0.264843 0.143 Uiso 0.3333 1 calc R U P P 3
H44F H 0.234143 0.117872 0.321543 0.143 Uiso 0.3333 1 calc R U P P 3
C45C C 0.252(3) 0.034(2) 0.409(2) 0.128(6) Uani 0.3333 1 d D U P P 3
H45E H 0.351966 0.023865 0.436002 0.154 Uiso 0.3333 1 calc R U P P 3
H45F H 0.251656 0.109571 0.449181 0.154 Uiso 0.3333 1 calc R U P P 3
C46C C 0.176(4) -0.019(3) 0.455(3) 0.172(7) Uani 0.3333 1 d D U P P 3
H46E H 0.072955 -0.018098 0.423621 0.207 Uiso 0.3333 1 calc R U P P 3
H46F H 0.200038 0.034100 0.523451 0.207 Uiso 0.3333 1 calc R U P P 3
C47C C 0.163(5) -0.123(3) 0.473(3) 0.171(9) Uani 0.3333 1 d D U P P 3
H47G H 0.092372 -0.125545 0.510686 0.257 Uiso 0.3333 1 calc R U P P 3
H47H H 0.129520 -0.182588 0.408312 0.257 Uiso 0.3333 1 calc R U P P 3
H47I H 0.259140 -0.129348 0.510134 0.257 Uiso 0.3333 1 calc R U P P 3
C42A C 0.379(4) 0.0981(18) 0.1972(18) 0.090(5) Uani 0.5 1 d D U P P 4
H42C H 0.465488 0.082325 0.172583 0.108 Uiso 0.5 1 calc R U P P 1
H42D H 0.289881 0.067462 0.139945 0.108 Uiso 0.5 1 calc R U P P 1

loop_
_atom_site_aniso_label
_atom_site_aniso_U_11
_atom_site_aniso_U_22
_atom_site_aniso_U_33
_atom_site_aniso_U_23
_atom_site_aniso_U_13
_atom_site_aniso_U_12
O1 0.0272(8) 0.0652(10) 0.0445(9) 0.0208(8) 0.0124(7) 0.0095(7)
O2 0.0320(10) 0.131(2) 0.0710(14) 0.0537(14) 0.0212(9) 0.0168(11)
O3 0.0915(18) 0.1025(17) 0.0793(15) 0.0566(14) 0.0613(15) 0.0483(14)
O4 0.0377(10) 0.1078(16) 0.0529(11) 0.0396(11) 0.0183(9) 0.0105(10)
O5 0.0290(11) 0.160(3) 0.0556(13) 0.0118(14) 0.0065(9) 0.0089(13)
N1 0.0302(10) 0.0757(14) 0.0447(11) 0.0255(10) 0.0142(9) 0.0134(9)
N3 0.0281(10) 0.0897(16) 0.0423(11) 0.0302(11) 0.0119(9) 0.0091(10)
N4 0.0319(12) 0.110(2) 0.0609(16) 0.0098(15) 0.0090(11) -0.0008(13)
C1 0.0331(12) 0.0595(14) 0.0452(13) 0.0202(11) 0.0154(10) 0.0113(10)
C2 0.0334(12) 0.0687(15) 0.0529(14) 0.0253(12) 0.0162(11) 0.0070(11)
C3 0.0285(11) 0.0622(14) 0.0526(14) 0.0204(11) 0.0128(10) 0.0072(10)
C4 0.0272(11) 0.0543(13) 0.0448(12) 0.0168(10) 0.0098(9) 0.0100(9)
C5 0.0314(12) 0.0669(15) 0.0485(14) 0.0235(11) 0.0146(10) 0.0124(10)
C6 0.0392(13) 0.0850(19) 0.0446(14) 0.0281(13) 0.0186(11) 0.0150(12)
C7 0.0562(19) 0.127(3) 0.0470(16) 0.0312(18) 0.0074(14) -0.0010(19)
C8 0.126(4) 0.110(3) 0.059(2) 0.015(2) 0.021(2) -0.031(3)
C11 0.0635(19) 0.104(2) 0.0633(18) 0.0479(17) 0.0412(16) 0.0372(17)
C18 0.0318(12) 0.0742(16) 0.0433(13) 0.0235(12) 0.0160(10) 0.0104(11)
C19 0.0301(13) 0.116(3) 0.0494(15) 0.0423(16) 0.0134(11) 0.0135(14)
C20 0.0373(14) 0.113(3) 0.077(2) 0.058(2) 0.0194(14) 0.0200(15)
C21 0.059(2) 0.114(3) 0.155(4) 0.082(3) 0.037(2) 0.025(2)
C22 0.090(4) 0.107(4) 0.209(7) 0.066(4) 0.059(4) 0.031(3)
C24 0.0283(13) 0.125(3) 0.0417(14) 0.0211(15) 0.0139(11) 0.0084(15)
C25 0.053(2) 0.115(3) 0.100(3) -0.006(3) 0.021(2) -0.006(2)
N2A 0.061(3) 0.090(3) 0.064(3) 0.039(2) 0.037(2) 0.023(2)
C9A 0.152(10) 0.096(6) 0.070(8) 0.002(7) 0.017(7) -0.004(7)
C10A 0.127(10) 0.111(9) 0.077(5) 0.011(6) 0.002(7) -0.039(7)
C12A 0.088(4) 0.090(4) 0.080(4) 0.045(3) 0.054(3) 0.027(3)
C13A 0.109(5) 0.104(5) 0.094(5) 0.047(4) 0.038(4) 0.033(4)
C14A 0.092(5) 0.103(5) 0.152(7) 0.064(5) 0.018(5) 0.028(4)
C15A 0.094(5) 0.085(4) 0.133(6) 0.045(4) 0.014(5) 0.017(4)
C16A 0.089(5) 0.090(4) 0.162(8) 0.064(5) 0.010(5) 0.009(4)
C17A 0.133(10) 0.083(6) 0.202(11) 0.028(6) 0.017(8) 0.034(6)
C23A 0.094(7) 0.141(8) 0.177(9) 0.111(7) 0.046(6) 0.015(5)
C26A 0.074(7) 0.102(7) 0.126(7) 0.005(6) 0.028(6) -0.011(6)
C27A 0.104(8) 0.106(6) 0.128(7) 0.020(6) 0.034(7) -0.001(6)
C28A 0.122(8) 0.123(6) 0.140(7) 0.028(6) 0.030(7) 0.028(6)
C29A 0.128(9) 0.126(7) 0.142(8) 0.031(7) 0.029(8) 0.019(7)
C30A 0.131(10) 0.126(8) 0.143(9) 0.038(8) 0.035(9) 0.015(9)
N2B 0.066(6) 0.097(7) 0.055(6) 0.048(5) 0.036(5) 0.025(6)
C9B 0.149(9) 0.089(6) 0.070(8) -0.006(7) 0.026(7) 0.008(7)
C10B 0.140(11) 0.129(10) 0.088(6) 0.008(8) 0.005(8) -0.032(8)
C12B 0.111(9) 0.114(9) 0.077(7) 0.057(6) 0.055(6) 0.052(7)
C13B 0.139(12) 0.105(10) 0.093(9) 0.047(8) 0.072(8) 0.043(9)
C14B 0.156(14) 0.138(12) 0.165(14) 0.033(12) 0.018(13) 0.021(12)
C15B 0.132(13) 0.118(12) 0.145(13) 0.044(11) 0.022(12) 0.012(11)
C16B 0.122(13) 0.112(11) 0.157(13) 0.026(11) 0.003(11) 0.019(10)
C17B 0.102(13) 0.123(13) 0.140(13) 0.061(10) 0.003(11) 0.014(10)
C23B 0.078(9) 0.124(9) 0.169(11) 0.086(8) 0.038(8) 0.010(7)
C26B 0.084(6) 0.107(6) 0.131(7) 0.004(6) 0.027(7) 0.005(6)
C27B 0.096(7) 0.107(6) 0.135(7) 0.013(6) 0.027(6) 0.012(6)
C28B 0.117(8) 0.124(7) 0.137(7) 0.024(6) 0.029(7) 0.026(7)
C29B 0.122(9) 0.126(7) 0.141(8) 0.032(7) 0.030(8) 0.019(7)
C30B 0.25(6) 0.17(3) 0.31(8) 0.17(5) 0.12(6) 0.03(3)
C26C 0.062(6) 0.094(6) 0.123(7) 0.005(6) 0.020(6) 0.004(5)
C27C 0.080(6) 0.098(6) 0.118(6) 0.012(5) 0.042(6) 0.023(5)
C28C 0.107(8) 0.108(6) 0.134(7) 0.025(6) 0.034(7) 0.022(6)
C29C 0.123(9) 0.123(7) 0.137(8) 0.040(7) 0.032(8) 0.022(7)
C30C 0.125(11) 0.122(9) 0.136(9) 0.036(8) 0.029(9) 0.021(9)
O6 0.0302(8) 0.0573(9) 0.0383(8) 0.0165(7) 0.0112(7) 0.0071(7)
O7 0.0394(10) 0.0857(13) 0.0442(10) 0.0291(9) 0.0160(8) 0.0052(9)
O8 0.0377(10) 0.0801(14) 0.0740(14) 0.0249(11) 0.0203(10) 0.0125(9)
O9 0.0307(10) 0.1010(16) 0.0628(12) 0.0336(11) 0.0119(9) 0.0064(9)
O10 0.102(2) 0.119(2) 0.0819(17) 0.0490(16) 0.0656(17) 0.0364(17)
N5 0.0337(11) 0.0733(14) 0.0408(11) 0.0259(10) 0.0133(9) 0.0070(9)
N7 0.0289(10) 0.0748(14) 0.0432(11) 0.0199(10) 0.0091(9) 0.0070(9)
C31 0.0324(12) 0.0547(13) 0.0482(13) 0.0133(11) 0.0124(10) 0.0065(10)
C32 0.0381(13) 0.0658(15) 0.0526(15) 0.0202(12) 0.0175(11) 0.0031(11)
C33 0.0406(13) 0.0648(15) 0.0461(14) 0.0238(11) 0.0171(11) 0.0059(11)
C34 0.0367(12) 0.0522(12) 0.0380(12) 0.0157(9) 0.0129(10) 0.0086(9)
C35 0.0345(12) 0.0558(13) 0.0398(12) 0.0187(10) 0.0144(10) 0.0097(10)
C36 0.0298(12) 0.0812(18) 0.0439(13) 0.0259(12) 0.0131(10) 0.0109(11)
C37 0.0411(15) 0.118(3) 0.0627(18) 0.0489(19) 0.0081(14) 0.0078(16)
C38 0.067(2) 0.117(3) 0.121(4) 0.075(3) 0.001(2) 0.019(2)
C41 0.0319(13) 0.0812(18) 0.0492(14) 0.0179(13) 0.0147(11) 0.0046(13)
C48 0.0311(12) 0.0624(15) 0.0494(14) 0.0186(11) 0.0127(10) 0.0077(11)
C49 0.0344(13) 0.088(2) 0.0482(14) 0.0277(14) 0.0113(11) 0.0108(12)
C50 0.0464(15) 0.087(2) 0.0442(14) 0.0136(14) 0.0052(12) 0.0063(14)
C51 0.075(2) 0.084(2) 0.0582(19) 0.0105(16) 0.0048(17) -0.0023(18)
C52 0.083(3) 0.119(4) 0.103(4) 0.029(3) 0.004(3) -0.027(3)
C53 0.118(4) 0.081(3) 0.090(3) 0.000(2) 0.013(3) 0.005(3)
C54 0.0586(18) 0.100(2) 0.0594(17) 0.0381(17) 0.0332(15) 0.0282(16)
N6A 0.021(4) 0.065(8) 0.095(7) 0.005(6) 0.017(4) 0.004(4)
N8A 0.063(3) 0.092(3) 0.066(3) 0.039(2) 0.036(2) 0.022(2)
C39A 0.094(7) 0.129(9) 0.143(9) 0.096(7) -0.017(8) 0.013(8)
C40A 0.089(8) 0.108(8) 0.158(10) 0.051(8) 0.007(7) 0.043(7)
C43A 0.072(4) 0.074(3) 0.130(5) 0.012(3) 0.027(4) 0.008(3)
C44A 0.078(8) 0.076(7) 0.136(9) 0.027(7) 0.060(7) 0.021(6)
C45A 0.096(11) 0.131(10) 0.173(11) 0.043(9) 0.062(10) 0.001(9)
C46A 0.108(12) 0.146(12) 0.177(12) 0.063(10) 0.061(10) 0.020(10)
C47A 0.138(14) 0.187(16) 0.179(16) 0.082(13) 0.077(13) 0.022(12)
C55A 0.090(4) 0.113(4) 0.098(4) 0.061(3) 0.039(3) 0.035(3)
C56A 0.163(7) 0.144(6) 0.169(7) 0.078(5) 0.010(6) 0.030(5)
C57A 0.185(8) 0.158(7) 0.226(9) 0.104(7) 0.053(7) 0.055(6)
C58A 0.184(8) 0.159(7) 0.239(10) 0.077(7) 0.078(8) 0.054(7)
C59A 0.183(8) 0.144(6) 0.240(10) 0.095(6) 0.080(8) 0.032(6)
C60A 0.163(9) 0.110(5) 0.235(10) 0.063(6) 0.060(9) 0.031(6)
N6B 0.066(9) 0.072(8) 0.112(9) 0.001(6) 0.018(7) 0.001(5)
N8B 0.079(7) 0.096(6) 0.079(7) 0.044(5) 0.050(6) 0.044(6)
C39B 0.081(5) 0.116(9) 0.128(8) 0.075(7) 0.005(6) 0.024(7)
C40B 0.078(7) 0.100(7) 0.119(8) 0.037(6) 0.019(6) 0.033(6)
C42B 0.058(6) 0.083(9) 0.129(10) -0.010(8) 0.024(7) -0.002(7)
C43B 0.108(10) 0.098(8) 0.141(10) 0.010(8) 0.023(10) -0.002(8)
C44B 0.108(9) 0.109(9) 0.146(10) 0.011(8) 0.035(9) 0.009(8)
C45B 0.116(12) 0.144(12) 0.176(12) 0.035(11) 0.047(11) 0.016(11)
C46B 0.111(13) 0.149(12) 0.183(13) 0.067(11) 0.061(11) 0.028(10)
C47B 0.132(14) 0.183(15) 0.193(15) 0.061(13) 0.057(13) 0.025(12)
C55B 0.110(7) 0.104(6) 0.107(7) 0.065(5) 0.041(6) 0.037(6)
C56B 0.140(8) 0.119(7) 0.128(8) 0.079(6) 0.040(7) 0.031(7)
C57B 0.156(10) 0.127(8) 0.171(10) 0.102(8) 0.064(9) 0.036(8)
C58B 0.176(10) 0.143(8) 0.224(11) 0.092(9) 0.068(9) 0.042(8)
C59B 0.179(10) 0.143(8) 0.238(11) 0.078(8) 0.077(9) 0.037(8)
C60B 0.182(11) 0.139(10) 0.235(12) 0.074(9) 0.078(11) 0.022(10)
C43C 0.072(4) 0.074(3) 0.130(5) 0.012(3) 0.027(4) 0.008(3)
C44C 0.104(11) 0.106(10) 0.139(10) 0.031(9) 0.048(10) -0.003(9)
C45C 0.087(10) 0.133(10) 0.165(11) 0.025(9) 0.069(9) 0.032(9)
C46C 0.138(13) 0.186(13) 0.190(13) 0.060(12) 0.052(12) 0.023(11)
C47C 0.163(17) 0.196(17) 0.183(17) 0.091(14) 0.074(16) 0.019(15)
C42A 0.064(7) 0.067(7) 0.098(7) -0.018(6) 0.021(5) -0.004(5)

loop_
_atom_type_symbol
_atom_type_description
_atom_type_scat_dispersion_real
_atom_type_scat_dispersion_imag
_atom_type_scat_source
C C 0.0181 0.0091 'International Tables Vol C Tables 4.2.6.8 and 6.1.1.4'
H H 0.0000 0.0000 'International Tables Vol C Tables 4.2.6.8 and 6.1.1.4'
N N 0.0311 0.0180 'International Tables Vol C Tables 4.2.6.8 and 6.1.1.4'
O O 0.0492 0.0322 'International Tables Vol C Tables 4.2.6.8 and 6.1.1.4'

loop_
_geom_angle_atom_site_label_1
_geom_angle_atom_site_label_2
_geom_angle_atom_site_label_3
_geom_angle
_geom_angle_site_symmetry_1
_geom_angle_site_symmetry_3
_geom_angle_publ_flag
C1 O1 C4 105.91(19) . . ?
C5 N1 H1 122(2) . . ?
C5 N1 C6 121.2(2) . . ?
C6 N1 H1 116(2) . . ?
C18 N3 H3 121(2) . . ?
C18 N3 C19 120.7(2) . . ?
C19 N3 H3 117(2) . . ?
C24 N4 H4 121(3) . . ?
C24 N4 C25 122.0(3) . . ?
C25 N4 H4 116(3) . . ?
O1 C1 C18 120.6(2) . . ?
C2 C1 O1 110.6(2) . . ?
C2 C1 C18 128.8(2) . . ?
C1 C2 H2 126.8 . . ?
C1 C2 C3 106.5(2) . . ?
C3 C2 H2 126.8 . . ?
C2 C3 H3A 126.7 . . ?
C4 C3 C2 106.5(2) . . ?
C4 C3 H3A 126.7 . . ?
O1 C4 C5 115.6(2) . . ?
C3 C4 O1 110.5(2) . . ?
C3 C4 C5 133.9(2) . . ?
O2 C5 N1 123.0(3) . . ?
O2 C5 C4 120.5(2) . . ?
N1 C5 C4 116.4(2) . . ?
N1 C6 H6 108.8 . . ?
N1 C6 C7 110.9(3) . . ?
N1 C6 C11 108.6(2) . . ?
C7 C6 H6 108.8 . . ?
C7 C6 C11 111.0(3) . . ?
C11 C6 H6 108.8 . . ?
C6 C7 H7A 108.5 . . ?
C6 C7 H7B 108.5 . . ?
C6 C7 C8 115.1(4) . . ?
H7A C7 H7B 107.5 . . ?
C8 C7 H7A 108.5 . . ?
C8 C7 H7B 108.5 . . ?
C7 C8 H8A 111.6 . . ?
C7 C8 H8B 103.7 . . ?
C7 C8 C10A 99.1(8) . . ?
C7 C8 C9B 112.0(9) . . ?
C9A C8 C7 112.6(11) . . ?
C9A C8 H8A 111.6 . . ?
C9A C8 C10A 109.6(10) . . ?
C10A C8 H8A 111.6 . . ?
C9B C8 H8B 103.7 . . ?
C10B C8 C7 126.9(11) . . ?
C10B C8 H8B 103.7 . . ?
C10B C8 C9B 104.5(12) . . ?
O3 C11 C6 121.5(3) . . ?
O3 C11 N2A 120.7(4) . . ?
O3 C11 N2B 123.6(6) . . ?
N2A C11 C6 117.5(3) . . ?
N2B C11 C6 108.0(6) . . ?
O4 C18 N3 123.6(2) . . ?
O4 C18 C1 118.4(2) . . ?
N3 C18 C1 117.9(2) . . ?
N3 C19 H19 106.8 . . ?
N3 C19 C20 111.5(3) . . ?
N3 C19 C24 112.5(3) . . ?
C20 C19 H19 106.8 . . ?
C24 C19 H19 106.8 . . ?
C24 C19 C20 112.0(3) . . ?
C19 C20 H20A 108.6 . . ?
C19 C20 H20B 108.6 . . ?
H20A C20 H20B 107.6 . . ?
C21 C20 C19 114.5(3) . . ?
C21 C20 H20A 108.6 . . ?
C21 C20 H20B 108.6 . . ?
C20 C21 H21 109.2 . . ?
C20 C21 H21A 102.2 . . ?
C20 C21 C22 110.0(4) . . ?
C20 C21 C23A 106.4(7) . . ?
C22 C21 H21 109.2 . . ?
C22 C21 H21A 102.2 . . ?
C22 C21 C23A 112.8(7) . . ?
C23A C21 H21 109.2 . . ?
C23B C21 C20 128.3(13) . . ?
C23B C21 H21A 102.2 . . ?
C23B C21 C22 108.3(13) . . ?
C21 C22 H22A 109.5 . . ?
C21 C22 H22B 109.5 . . ?
C21 C22 H22C 109.5 . . ?
H22A C22 H22B 109.5 . . ?
H22A C22 H22C 109.5 . . ?
H22B C22 H22C 109.5 . . ?
O5 C24 N4 123.4(4) . . ?
O5 C24 C19 119.3(4) . . ?
N4 C24 C19 117.1(3) . . ?
N4 C25 H25A 107.4 . . ?
N4 C25 H25B 107.4 . . ?
N4 C25 H25E 108.0 . . ?
N4 C25 H25F 108.0 . . ?
N4 C25 H25C 111.9 . . ?
N4 C25 H25D 111.9 . . ?
N4 C25 C26A 119.9(15) . . ?
N4 C25 C26B 99.4(8) . . ?
H25A C25 H25B 106.9 . . ?
H25E C25 H25F 107.2 . . ?
H25C C25 H25D 109.6 . . ?
C26A C25 H25A 107.4 . . ?
C26A C25 H25B 107.4 . . ?
C26B C25 H25C 111.9 . . ?
C26B C25 H25D 111.9 . . ?
C26C C25 N4 117.3(13) . . ?
C26C C25 H25E 108.0 . . ?
C26C C25 H25F 108.0 . . ?
C11 N2A H2A 111(4) . . ?
C11 N2A C12A 122.6(4) . . ?
C12A N2A H2A 126(4) . . ?
C8 C9A H9AA 109.5 . . ?
C8 C9A H9AB 109.5 . . ?
C8 C9A H9AC 109.5 . . ?
H9AA C9A H9AB 109.5 . . ?
H9AA C9A H9AC 109.5 . . ?
H9AB C9A H9AC 109.5 . . ?
C8 C10A H10A 109.5 . . ?
C8 C10A H10B 109.5 . . ?
C8 C10A H10C 109.5 . . ?
H10A C10A H10B 109.5 . . ?
H10A C10A H10C 109.5 . . ?
H10B C10A H10C 109.5 . . ?
N2A C12A H12A 108.4 . . ?
N2A C12A H12B 108.4 . . ?
N2A C12A C13A 115.6(7) . . ?
H12A C12A H12B 107.5 . . ?
C13A C12A H12A 108.4 . . ?
C13A C12A H12B 108.4 . . ?
C12A C13A H13A 108.7 . . ?
C12A C13A H13B 108.7 . . ?
H13A C13A H13B 107.6 . . ?
C14A C13A C12A 114.4(7) . . ?
C14A C13A H13A 108.7 . . ?
C14A C13A H13B 108.7 . . ?
C13A C14A H14A 107.7 . . ?
C13A C14A H14B 107.7 . . ?
H14A C14A H14B 107.1 . . ?
C15A C14A C13A 118.4(8) . . ?
C15A C14A H14A 107.7 . . ?
C15A C14A H14B 107.7 . . ?
C14A C15A H15A 109.0 . . ?
C14A C15A H15B 109.0 . . ?
C14A C15A C16A 112.8(8) . . ?
H15A C15A H15B 107.8 . . ?
C16A C15A H15A 109.0 . . ?
C16A C15A H15B 109.0 . . ?
C15A C16A H16A 109.4 . . ?
C15A C16A H16B 109.4 . . ?
H16A C16A H16B 108.0 . . ?
C17A C16A C15A 111.1(9) . . ?
C17A C16A H16A 109.4 . . ?
C17A C16A H16B 109.4 . . ?
C16A C17A H17A 109.5 . . ?
C16A C17A H17B 109.5 . . ?
C16A C17A H17C 109.5 . . ?
H17A C17A H17B 109.5 . . ?
H17A C17A H17C 109.5 . . ?
H17B C17A H17C 109.5 . . ?
C21 C23A H23A 109.5 . . ?
C21 C23A H23B 109.5 . . ?
C21 C23A H23C 109.5 . . ?
H23A C23A H23B 109.5 . . ?
H23A C23A H23C 109.5 . . ?
H23B C23A H23C 109.5 . . ?
C25 C26A H26A 109.5 . . ?
C25 C26A H26B 109.5 . . ?
C25 C26A C27A 110.8(17) . . ?
H26A C26A H26B 108.1 . . ?
C27A C26A H26A 109.5 . . ?
C27A C26A H26B 109.5 . . ?
C26A C27A H27A 106.9 . . ?
C26A C27A H27B 106.9 . . ?
H27A C27A H27B 106.7 . . ?
C28A C27A C26A 121.7(19) . . ?
C28A C27A H27A 106.9 . . ?
C28A C27A H27B 106.9 . . ?
C27A C28A H28A 107.4 . . ?
C27A C28A H28B 107.4 . . ?
C27A C28A C29A 120(2) . . ?
H28A C28A H28B 106.9 . . ?
C29A C28A H28A 107.4 . . ?
C29A C28A H28B 107.4 . . ?
C28A C29A H29A 106.9 . . ?
C28A C29A H29B 106.9 . . ?
C28A C29A C30A 122(3) . . ?
H29A C29A H29B 106.7 . . ?
C30A C29A H29A 106.9 . . ?
C30A C29A H29B 106.9 . . ?
C29A C30A H30A 109.5 . . ?
C29A C30A H30B 109.5 . . ?
C29A C30A H30C 109.5 . . ?
H30A C30A H30B 109.5 . . ?
H30A C30A H30C 109.5 . . ?
H30B C30A H30C 109.5 . . ?
C11 N2B H2B 92(9) . . ?
C11 N2B C12B 120.3(10) . . ?
C12B N2B H2B 148(9) . . ?
C8 C9B H9BA 109.5 . . ?
C8 C9B H9BB 109.5 . . ?
C8 C9B H9BC 109.5 . . ?
H9BA C9B H9BB 109.5 . . ?
H9BA C9B H9BC 109.5 . . ?
H9BB C9B H9BC 109.5 . . ?
C8 C10B H10D 109.5 . . ?
C8 C10B H10E 109.5 . . ?
C8 C10B H10F 109.5 . . ?
H10D C10B H10E 109.5 . . ?
H10D C10B H10F 109.5 . . ?
H10E C10B H10F 109.5 . . ?
N2B C12B H12C 108.8 . . ?
N2B C12B H12D 108.8 . . ?
N2B C12B C13B 113.8(17) . . ?
H12C C12B H12D 107.7 . . ?
C13B C12B H12C 108.8 . . ?
C13B C12B H12D 108.8 . . ?
C12B C13B H13C 103.5 . . ?
C12B C13B H13D 103.5 . . ?
C12B C13B C14B 135(2) . . ?
H13C C13B H13D 105.3 . . ?
C14B C13B H13C 103.5 . . ?
C14B C13B H13D 103.5 . . ?
C13B C14B H14C 106.8 . . ?
C13B C14B H14D 106.8 . . ?
H14C C14B H14D 106.7 . . ?
C15B C14B C13B 122(3) . . ?
C15B C14B H14C 106.8 . . ?
C15B C14B H14D 106.8 . . ?
C14B C15B H15C 98.7 . . ?
C14B C15B H15D 98.7 . . ?
C14B C15B C16B 151(3) . . ?
H15C C15B H15D 103.9 . . ?
C16B C15B H15C 98.7 . . ?
C16B C15B H15D 98.7 . . ?
C15B C16B H16C 113.0 . . ?
C15B C16B H16D 113.0 . . ?
H16C C16B H16D 110.4 . . ?
C17B C16B C15B 94(2) . . ?
C17B C16B H16C 113.0 . . ?
C17B C16B H16D 113.0 . . ?
C16B C17B H17D 109.5 . . ?
C16B C17B H17E 109.5 . . ?
C16B C17B H17F 109.5 . . ?
H17D C17B H17E 109.5 . . ?
H17D C17B H17F 109.5 . . ?
H17E C17B H17F 109.5 . . ?
C21 C23B H23D 109.5 . . ?
C21 C23B H23E 109.5 . . ?
C21 C23B H23F 109.5 . . ?
H23D C23B H23E 109.5 . . ?
H23D C23B H23F 109.5 . . ?
H23E C23B H23F 109.5 . . ?
C25 C26B H26C 108.0 . . ?
C25 C26B H26D 108.0 . . ?
H26C C26B H26D 107.2 . . ?
C27B C26B C25 117.3(16) . . ?
C27B C26B H26C 108.0 . . ?
C27B C26B H26D 108.0 . . ?
C26B C27B H27C 112.9 . . ?
C26B C27B H27D 112.9 . . ?
H27C C27B H27D 110.3 . . ?
C28B C27B C26B 94.3(17) . . ?
C28B C27B H27C 112.9 . . ?
C28B C27B H27D 112.9 . . ?
C27B C28B H28C 102.7 . . ?
C27B C28B H28D 102.7 . . ?
H28C C28B H28D 105.0 . . ?
C29B C28B C27B 138(2) . . ?
C29B C28B H28C 102.7 . . ?
C29B C28B H28D 102.7 . . ?
C28B C29B H29C 112.2 . . ?
C28B C29B H29D 112.2 . . ?
C28B C29B C30B 98(3) . . ?
H29C C29B H29D 109.8 . . ?
C30B C29B H29C 112.2 . . ?
C30B C29B H29D 112.2 . . ?
C29B C30B H30D 109.5 . . ?
C29B C30B H30E 109.5 . . ?
C29B C30B H30F 109.5 . . ?
H30D C30B H30E 109.5 . . ?
H30D C30B H30F 109.5 . . ?
H30E C30B H30F 109.5 . . ?
C25 C26C H26E 109.7 . . ?
C25 C26C H26F 109.7 . . ?
C25 C26C C27C 109.7(16) . . ?
H26E C26C H26F 108.2 . . ?
C27C C26C H26E 109.7 . . ?
C27C C26C H26F 109.7 . . ?
C26C C27C H27E 105.8 . . ?
C26C C27C H27F 105.8 . . ?
H27E C27C H27F 106.2 . . ?
C28C C27C C26C 126.0(19) . . ?
C28C C27C H27E 105.8 . . ?
C28C C27C H27F 105.8 . . ?
C27C C28C H28E 106.0 . . ?
C27C C28C H28F 106.0 . . ?
C27C C28C C29C 125(2) . . ?
H28E C28C H28F 106.3 . . ?
C29C C28C H28E 106.0 . . ?
C29C C28C H28F 106.0 . . ?
C28C C29C H29E 111.4 . . ?
C28C C29C H29F 111.4 . . ?
C28C C29C C30C 102(3) . . ?
H29E C29C H29F 109.2 . . ?
C30C C29C H29E 111.4 . . ?
C30C C29C H29F 111.4 . . ?
C29C C30C H30G 109.5 . . ?
C29C C30C H30H 109.5 . . ?
C29C C30C H30I 109.5 . . ?
H30G C30C H30H 109.5 . . ?
H30G C30C H30I 109.5 . . ?
H30H C30C H30I 109.5 . . ?
C34 O6 C31 106.5(2) . . ?
C35 N5 H5 118(2) . . ?
C35 N5 C36 120.3(2) . . ?
C36 N5 H5 119(2) . . ?
C48 N7 H7 121(3) . . ?
C48 N7 C49 123.1(2) . . ?
C49 N7 H7 114(3) . . ?
O6 C31 C48 117.9(2) . . ?
C32 C31 O6 110.1(2) . . ?
C32 C31 C48 132.0(2) . . ?
C31 C32 H32 126.5 . . ?
C31 C32 C33 106.9(2) . . ?
C33 C32 H32 126.5 . . ?
C32 C33 H33 126.9 . . ?
C34 C33 C32 106.2(2) . . ?
C34 C33 H33 126.9 . . ?
O6 C34 C33 110.3(2) . . ?
O6 C34 C35 115.2(2) . . ?
C33 C34 C35 134.4(2) . . ?
O7 C35 N5 124.1(2) . . ?
O7 C35 C34 121.7(2) . . ?
N5 C35 C34 114.2(2) . . ?
N5 C36 H36 108.4 . . ?
N5 C36 C37 110.0(2) . . ?
N5 C36 C41 108.9(2) . . ?
C37 C36 H36 108.4 . . ?
C37 C36 C41 112.9(3) . . ?
C41 C36 H36 108.4 . . ?
C36 C37 H37A 108.7 . . ?
C36 C37 H37B 108.7 . . ?
C36 C37 C38 114.1(3) . . ?
H37A C37 H37B 107.6 . . ?
C38 C37 H37A 108.7 . . ?
C38 C37 H37B 108.7 . . ?
C37 C38 H38 112.3 . . ?
C37 C38 H38A 104.5 . . ?
C37 C38 C39A 98.6(8) . . ?
C37 C38 C40B 114.1(9) . . ?
C39A C38 H38 112.3 . . ?
C40A C38 C37 109.4(10) . . ?
C40A C38 H38 112.3 . . ?
C40A C38 C39A 111.3(12) . . ?
C39B C38 C37 120.6(8) . . ?
C39B C38 H38A 104.5 . . ?
C39B C38 C40B 106.9(11) . . ?
C40B C38 H38A 104.5 . . ?
O8 C41 C36 122.8(3) . . ?
O8 C41 N6A 118.8(9) . . ?
O8 C41 N6B 128.7(12) . . ?
N6A C41 C36 118.3(9) . . ?
N6B C41 C36 108.4(12) . . ?
O9 C48 N7 124.8(3) . . ?
O9 C48 C31 119.4(3) . . ?
N7 C48 C31 115.8(2) . . ?
N7 C49 H49 108.1 . . ?
N7 C49 C50 110.2(3) . . ?
N7 C49 C54 109.8(3) . . ?
C50 C49 H49 108.1 . . ?
C50 C49 C54 112.4(3) . . ?
C54 C49 H49 108.1 . . ?
C49 C50 H50A 108.6 . . ?
C49 C50 H50B 108.6 . . ?
C49 C50 C51 114.8(3) . . ?
H50A C50 H50B 107.5 . . ?
C51 C50 H50A 108.6 . . ?
C51 C50 H50B 108.6 . . ?
C50 C51 H51 108.2 . . ?
C50 C51 C53 109.6(4) . . ?
C52 C51 C50 111.5(4) . . ?
C52 C51 H51 108.2 . . ?
C52 C51 C53 111.2(4) . . ?
C53 C51 H51 108.2 . . ?
C51 C52 H52A 109.5 . . ?
C51 C52 H52B 109.5 . . ?
C51 C52 H52C 109.5 . . ?
H52A C52 H52B 109.5 . . ?
H52A C52 H52C 109.5 . . ?
H52B C52 H52C 109.5 . . ?
C51 C53 H53A 109.5 . . ?
C51 C53 H53B 109.5 . . ?
C51 C53 H53C 109.5 . . ?
H53A C53 H53B 109.5 . . ?
H53A C53 H53C 109.5 . . ?
H53B C53 H53C 109.5 . . ?
O10 C54 C49 122.2(3) . . ?
O10 C54 N8A 121.5(4) . . ?
O10 C54 N8B 122.1(8) . . ?
N8A C54 C49 116.1(3) . . ?
N8B C54 C49 109.8(8) . . ?
C41 N6A H6A 110(8) . . ?
C41 N6A C42A 125.3(18) . . ?
C42A N6A H6A 124(7) . . ?
C54 N8A H8AA 115(4) . . ?
C54 N8A C55A 123.8(5) . . ?
C55A N8A H8AA 115(4) . . ?
C38 C39A H39A 109.5 . . ?
C38 C39A H39B 109.5 . . ?
C38 C39A H39C 109.5 . . ?
H39A C39A H39B 109.5 . . ?
H39A C39A H39C 109.5 . . ?
H39B C39A H39C 109.5 . . ?
C38 C40A H40A 109.5 . . ?
C38 C40A H40B 109.5 . . ?
C38 C40A H40C 109.5 . . ?
H40A C40A H40B 109.5 . . ?
H40A C40A H40C 109.5 . . ?
H40B C40A H40C 109.5 . . ?
H43A C43A H43B 107.8 . . ?
C44A C43A H43A 109.0 . . ?
C44A C43A H43B 109.0 . . ?
C42A C43A H43A 109.0 . . ?
C42A C43A H43B 109.0 . . ?
C42A C43A C44A 113.0(17) . . ?
C43A C44A H44A 107.5 . . ?
C43A C44A H44B 107.5 . . ?
H44A C44A H44B 107.0 . . ?
C45A C44A C43A 119.2(18) . . ?
C45A C44A H44A 107.5 . . ?
C45A C44A H44B 107.5 . . ?
C44A C45A H45A 109.2 . . ?
C44A C45A H45B 109.2 . . ?
H45A C45A H45B 107.9 . . ?
C46A C45A C44A 112(3) . . ?
C46A C45A H45A 109.2 . . ?
C46A C45A H45B 109.2 . . ?
C45A C46A H46A 109.2 . . ?
C45A C46A H46B 109.2 . . ?
C45A C46A C47A 112(3) . . ?
H46A C46A H46B 107.9 . . ?
C47A C46A H46A 109.2 . . ?
C47A C46A H46B 109.2 . . ?
C46A C47A H47A 109.5 . . ?
C46A C47A H47B 109.5 . . ?
C46A C47A H47C 109.5 . . ?
H47A C47A H47B 109.5 . . ?
H47A C47A H47C 109.5 . . ?
H47B C47A H47C 109.5 . . ?
N8A C55A H55A 109.1 . . ?
N8A C55A H55B 109.1 . . ?
N8A C55A C56A 112.5(8) . . ?
H55A C55A H55B 107.8 . . ?
C56A C55A H55A 109.1 . . ?
C56A C55A H55B 109.1 . . ?
C55A C56A H56A 109.5 . . ?
C55A C56A H56B 109.5 . . ?
C55A C56A C57A 110.7(11) . . ?
H56A C56A H56B 108.1 . . ?
C57A C56A H56A 109.5 . . ?
C57A C56A H56B 109.5 . . ?
C56A C57A H57A 107.3 . . ?
C56A C57A H57B 107.3 . . ?
H57A C57A H57B 106.9 . . ?
C58A C57A C56A 120.1(13) . . ?
C58A C57A H57A 107.3 . . ?
C58A C57A H57B 107.3 . . ?
C57A C58A H58A 108.8 . . ?
C57A C58A H58B 108.8 . . ?
H58A C58A H58B 107.7 . . ?
C59A C58A C57A 113.7(15) . . ?
C59A C58A H58A 108.8 . . ?
C59A C58A H58B 108.8 . . ?
C58A C59A H59A 109.1 . . ?
C58A C59A H59B 109.1 . . ?
H59A C59A H59B 107.8 . . ?
C60A C59A C58A 112.6(13) . . ?
C60A C59A H59A 109.1 . . ?
C60A C59A H59B 109.1 . . ?
C59A C60A H60A 109.5 . . ?
C59A C60A H60B 109.5 . . ?
C59A C60A H60C 109.5 . . ?
H60A C60A H60B 109.5 . . ?
H60A C60A H60C 109.5 . . ?
H60B C60A H60C 109.5 . . ?
C41 N6B H6B 119(9) . . ?
C41 N6B C42B 118(2) . . ?
C42B N6B H6B 123(10) . . ?
C54 N8B H8BA 82(10) . . ?
C54 N8B C55B 122.1(16) . . ?
C55B N8B H8BA 156(10) . . ?
C38 C39B H39D 109.5 . . ?
C38 C39B H39E 109.5 . . ?
C38 C39B H39F 109.5 . . ?
H39D C39B H39E 109.5 . . ?
H39D C39B H39F 109.5 . . ?
H39E C39B H39F 109.5 . . ?
C38 C40B H40D 109.5 . . ?
C38 C40B H40E 109.5 . . ?
C38 C40B H40F 109.5 . . ?
H40D C40B H40E 109.5 . . ?
H40D C40B H40F 109.5 . . ?
H40E C40B H40F 109.5 . . ?
N6B C42B H42A 109.3 . . ?
N6B C42B H42B 109.3 . . ?
N6B C42B C43B 111(2) . . ?
H42A C42B H42B 108.0 . . ?
C43B C42B H42A 109.3 . . ?
C43B C42B H42B 109.3 . . ?
C42B C43B H43C 109.7 . . ?
C42B C43B H43D 109.7 . . ?
H43C C43B H43D 108.2 . . ?
C44B C43B C42B 110(2) . . ?
C44B C43B H43C 109.7 . . ?
C44B C43B H43D 109.7 . . ?
C43B C44B H44C 111.3 . . ?
C43B C44B H44D 111.3 . . ?
C43B C44B C45B 102(2) . . ?
H44C C44B H44D 109.2 . . ?
C45B C44B H44C 111.3 . . ?
C45B C44B H44D 111.3 . . ?
C44B C45B H45C 95.6 . . ?
C44B C45B H45D 95.6 . . ?
H45C C45B H45D 103.3 . . ?
C46B C45B C44B 162(3) . . ?
C46B C45B H45C 95.6 . . ?
C46B C45B H45D 95.6 . . ?
C45B C46B H46C 112.1 . . ?
C45B C46B H46D 112.1 . . ?
C45B C46B C47B 98(2) . . ?
H46C C46B H46D 109.8 . . ?
C47B C46B H46C 112.1 . . ?
C47B C46B H46D 112.1 . . ?
C46B C47B H47D 109.5 . . ?
C46B C47B H47E 109.5 . . ?
C46B C47B H47F 109.5 . . ?
H47D C47B H47E 109.5 . . ?
H47D C47B H47F 109.5 . . ?
H47E C47B H47F 109.5 . . ?
N8B C55B H55C 108.0 . . ?
N8B C55B H55D 108.0 . . ?
N8B C55B C56B 117.1(18) . . ?
H55C C55B H55D 107.3 . . ?
C56B C55B H55C 108.0 . . ?
C56B C55B H55D 108.0 . . ?
C55B C56B H56C 106.3 . . ?
C55B C56B H56D 106.3 . . ?
H56C C56B H56D 106.4 . . ?
C57B C56B C55B 124(2) . . ?
C57B C56B H56C 106.3 . . ?
C57B C56B H56D 106.3 . . ?
C56B C57B H57C 112.6 . . ?
C56B C57B H57D 112.6 . . ?
H57C C57B H57D 110.1 . . ?
C58B C57B C56B 95.6(18) . . ?
C58B C57B H57C 112.6 . . ?
C58B C57B H57D 112.6 . . ?
C57B C58B H58C 101.9 . . ?
C57B C58B H58D 101.9 . . ?
C57B C58B C59B 141(5) . . ?
H58C C58B H58D 104.7 . . ?
C59B C58B H58C 101.9 . . ?
C59B C58B H58D 101.9 . . ?
C58B C59B H59C 111.2 . . ?
C58B C59B H59D 111.2 . . ?
H59C C59B H59D 109.2 . . ?
C60B C59B C58B 103(2) . . ?
C60B C59B H59C 111.2 . . ?
C60B C59B H59D 111.2 . . ?
C59B C60B H60D 109.5 . . ?
C59B C60B H60E 109.5 . . ?
C59B C60B H60F 109.5 . . ?
H60D C60B H60E 109.5 . . ?
H60D C60B H60F 109.5 . . ?
H60E C60B H60F 109.5 . . ?
H43E C43C H43F 106.3 . . ?
C44C C43C H43E 106.0 . . ?
C44C C43C H43F 106.0 . . ?
C44C C43C C42A 125(2) . . ?
C42A C43C H43E 106.0 . . ?
C42A C43C H43F 106.0 . . ?
C43C C44C H44E 103.6 . . ?
C43C C44C H44F 103.6 . . ?
C43C C44C C45C 134(3) . . ?
H44E C44C H44F 105.3 . . ?
C45C C44C H44E 103.6 . . ?
C45C C44C H44F 103.6 . . ?
C44C C45C H45E 99.7 . . ?
C44C C45C H45F 99.7 . . ?
H45E C45C H45F 104.1 . . ?
C46C C45C C44C 148(3) . . ?
C46C C45C H45E 99.7 . . ?
C46C C45C H45F 99.7 . . ?
C45C C46C H46E 102.2 . . ?
C45C C46C H46F 102.2 . . ?
C45C C46C C47C 139(3) . . ?
H46E C46C H46F 104.8 . . ?
C47C C46C H46E 102.2 . . ?
C47C C46C H46F 102.2 . . ?
C46C C47C H47G 109.5 . . ?
C46C C47C H47H 109.5 . . ?
C46C C47C H47I 109.5 . . ?
H47G C47C H47H 109.5 . . ?
H47G C47C H47I 109.5 . . ?
H47H C47C H47I 109.5 . . ?
N6A C42A C43A 109.1(18) . . ?
N6A C42A H42C 109.9 . . ?
N6A C42A H42D 109.9 . . ?
C43A C42A H42C 109.9 . . ?
C43A C42A H42D 109.9 . . ?
H42C C42A H42D 108.3 . . ?

loop_
_geom_bond_atom_site_label_1
_geom_bond_atom_site_label_2
_geom_bond_distance
_geom_bond_site_symmetry_2
_geom_bond_publ_flag
O1 C1 1.362(3) . ?
O1 C4 1.366(3) . ?
O2 C5 1.224(3) . ?
O3 C11 1.231(4) . ?
O4 C18 1.228(3) . ?
O5 C24 1.233(4) . ?
N1 H1 0.94(4) . ?
N1 C5 1.338(3) . ?
N1 C6 1.453(4) . ?
N3 H3 0.96(3) . ?
N3 C18 1.345(3) . ?
N3 C19 1.463(4) . ?
N4 H4 0.99(3) . ?
N4 C24 1.321(6) . ?
N4 C25 1.449(6) . ?
C1 C2 1.356(4) . ?
C1 C18 1.481(4) . ?
C2 H2 0.9500 . ?
C2 C3 1.407(4) . ?
C3 H3A 0.9500 . ?
C3 C4 1.356(4) . ?
C4 C5 1.481(4) . ?
C6 H6 1.0000 . ?
C6 C7 1.518(5) . ?
C6 C11 1.528(5) . ?
C7 H7A 0.9900 . ?
C7 H7B 0.9900 . ?
C7 C8 1.519(8) . ?
C8 H8A 1.0000 . ?
C8 H8B 1.0000 . ?
C8 C9A 1.464(19) . ?
C8 C10A 1.635(17) . ?
C8 C9B 1.580(18) . ?
C8 C10B 1.480(18) . ?
C11 N2A 1.346(6) . ?
C11 N2B 1.382(10) . ?
C19 H19 1.0000 . ?
C19 C20 1.526(5) . ?
C19 C24 1.527(6) . ?
C20 H20A 0.9900 . ?
C20 H20B 0.9900 . ?
C20 C21 1.503(7) . ?
C21 H21 1.0000 . ?
C21 H21A 1.0000 . ?
C21 C22 1.524(9) . ?
C21 C23A 1.592(13) . ?
C21 C23B 1.43(2) . ?
C22 H22A 0.9800 . ?
C22 H22B 0.9800 . ?
C22 H22C 0.9800 . ?
C25 H25A 0.9900 . ?
C25 H25B 0.9900 . ?
C25 H25E 0.9900 . ?
C25 H25F 0.9900 . ?
C25 H25C 0.9900 . ?
C25 H25D 0.9900 . ?
C25 C26A 1.47(2) . ?
C25 C26B 1.617(18) . ?
C25 C26C 1.39(2) . ?
N2A H2A 0.98(3) . ?
N2A C12A 1.445(9) . ?
C9A H9AA 0.9800 . ?
C9A H9AB 0.9800 . ?
C9A H9AC 0.9800 . ?
C10A H10A 0.9800 . ?
C10A H10B 0.9800 . ?
C10A H10C 0.9800 . ?
C12A H12A 0.9900 . ?
C12A H12B 0.9900 . ?
C12A C13A 1.491(11) . ?
C13A H13A 0.9900 . ?
C13A H13B 0.9900 . ?
C13A C14A 1.483(11) . ?
C14A H14A 0.9900 . ?
C14A H14B 0.9900 . ?
C14A C15A 1.446(14) . ?
C15A H15A 0.9900 . ?
C15A H15B 0.9900 . ?
C15A C16A 1.550(11) . ?
C16A H16A 0.9900 . ?
C16A H16B 0.9900 . ?
C16A C17A 1.501(17) . ?
C17A H17A 0.9800 . ?
C17A H17B 0.9800 . ?
C17A H17C 0.9800 . ?
C23A H23A 0.9800 . ?
C23A H23B 0.9800 . ?
C23A H23C 0.9800 . ?
C26A H26A 0.9900 . ?
C26A H26B 0.9900 . ?
C26A C27A 1.54(2) . ?
C27A H27A 0.9900 . ?
C27A H27B 0.9900 . ?
C27A C28A 1.52(2) . ?
C28A H28A 0.9900 . ?
C28A H28B 0.9900 . ?
C28A C29A 1.52(3) . ?
C29A H29A 0.9900 . ?
C29A H29B 0.9900 . ?
C29A C30A 1.53(3) . ?
C30A H30A 0.9800 . ?
C30A H30B 0.9800 . ?
C30A H30C 0.9800 . ?
N2B H2B 0.99(3) . ?
N2B C12B 1.42(2) . ?
C9B H9BA 0.9800 . ?
C9B H9BB 0.9800 . ?
C9B H9BC 0.9800 . ?
C10B H10D 0.9800 . ?
C10B H10E 0.9800 . ?
C10B H10F 0.9800 . ?
C12B H12C 0.9900 . ?
C12B H12D 0.9900 . ?
C12B C13B 1.47(2) . ?
C13B H13C 0.9900 . ?
C13B H13D 0.9900 . ?
C13B C14B 1.53(2) . ?
C14B H14C 0.9900 . ?
C14B H14D 0.9900 . ?
C14B C15B 1.38(3) . ?
C15B H15C 0.9900 . ?
C15B H15D 0.9900 . ?
C15B C16B 1.51(3) . ?
C16B H16C 0.9900 . ?
C16B H16D 0.9900 . ?
C16B C17B 1.49(2) . ?
C17B H17D 0.9800 . ?
C17B H17E 0.9800 . ?
C17B H17F 0.9800 . ?
C23B H23D 0.9800 . ?
C23B H23E 0.9800 . ?
C23B H23F 0.9800 . ?
C26B H26C 0.9900 . ?
C26B H26D 0.9900 . ?
C26B C27B 1.55(2) . ?
C27B H27C 0.9900 . ?
C27B H27D 0.9900 . ?
C27B C28B 1.52(2) . ?
C28B H28C 0.9900 . ?
C28B H28D 0.9900 . ?
C28B C29B 1.52(3) . ?
C29B H29C 0.9900 . ?
C29B H29D 0.9900 . ?
C29B C30B 1.53(2) . ?
C30B H30D 0.9800 . ?
C30B H30E 0.9800 . ?
C30B H30F 0.9800 . ?
C26C H26E 0.9900 . ?
C26C H26F 0.9900 . ?
C26C C27C 1.50(2) . ?
C27C H27E 0.9900 . ?
C27C H27F 0.9900 . ?
C27C C28C 1.48(2) . ?
C28C H28E 0.9900 . ?
C28C H28F 0.9900 . ?
C28C C29C 1.50(2) . ?
C29C H29E 0.9900 . ?
C29C H29F 0.9900 . ?
C29C C30C 1.54(3) . ?
C30C H30G 0.9800 . ?
C30C H30H 0.9800 . ?
C30C H30I 0.9800 . ?
O6 C31 1.369(3) . ?
O6 C34 1.359(3) . ?
O7 C35 1.222(3) . ?
O8 C41 1.229(4) . ?
O9 C48 1.228(3) . ?
O10 C54 1.225(4) . ?
N5 H5 0.95(3) . ?
N5 C35 1.340(3) . ?
N5 C36 1.454(3) . ?
N7 H7 0.95(3) . ?
N7 C48 1.336(4) . ?
N7 C49 1.460(4) . ?
C31 C32 1.349(4) . ?
C31 C48 1.472(4) . ?
C32 H32 0.9500 . ?
C32 C33 1.414(4) . ?
C33 H33 0.9500 . ?
C33 C34 1.361(4) . ?
C34 C35 1.482(3) . ?
C36 H36 1.0000 . ?
C36 C37 1.520(4) . ?
C36 C41 1.523(5) . ?
C37 H37A 0.9900 . ?
C37 H37B 0.9900 . ?
C37 C38 1.527(7) . ?
C38 H38 1.0000 . ?
C38 H38A 1.0000 . ?
C38 C39A 1.598(16) . ?
C38 C40A 1.49(2) . ?
C38 C39B 1.519(16) . ?
C38 C40B 1.561(16) . ?
C41 N6A 1.373(19) . ?
C41 N6B 1.31(3) . ?
C49 H49 1.0000 . ?
C49 C50 1.526(5) . ?
C49 C54 1.524(5) . ?
C50 H50A 0.9900 . ?
C50 H50B 0.9900 . ?
C50 C51 1.533(6) . ?
C51 H51 1.0000 . ?
C51 C52 1.517(7) . ?
C51 C53 1.539(7) . ?
C52 H52A 0.9800 . ?
C52 H52B 0.9800 . ?
C52 H52C 0.9800 . ?
C53 H53A 0.9800 . ?
C53 H53B 0.9800 . ?
C53 H53C 0.9800 . ?
C54 N8A 1.336(6) . ?
C54 N8B 1.317(11) . ?
N6A H6A 1.00(3) . ?
N6A C42A 1.457(12) . ?
N8A H8AA 0.97(3) . ?
N8A C55A 1.470(8) . ?
C39A H39A 0.9800 . ?
C39A H39B 0.9800 . ?
C39A H39C 0.9800 . ?
C40A H40A 0.9800 . ?
C40A H40B 0.9800 . ?
C40A H40C 0.9800 . ?
C43A H43A 0.9900 . ?
C43A H43B 0.9900 . ?
C43A C44A 1.614(17) . ?
C43A C42A 1.50(2) . ?
C44A H44A 0.9900 . ?
C44A H44B 0.9900 . ?
C44A C45A 1.54(2) . ?
C45A H45A 0.9900 . ?
C45A H45B 0.9900 . ?
C45A C46A 1.45(3) . ?
C46A H46A 0.9900 . ?
C46A H46B 0.9900 . ?
C46A C47A 1.59(3) . ?
C47A H47A 0.9800 . ?
C47A H47B 0.9800 . ?
C47A H47C 0.9800 . ?
C55A H55A 0.9900 . ?
C55A H55B 0.9900 . ?
C55A C56A 1.480(13) . ?
C56A H56A 0.9900 . ?
C56A H56B 0.9900 . ?
C56A C57A 1.539(15) . ?
C57A H57A 0.9900 . ?
C57A H57B 0.9900 . ?
C57A C58A 1.455(18) . ?
C58A H58A 0.9900 . ?
C58A H58B 0.9900 . ?
C58A C59A 1.424(16) . ?
C59A H59A 0.9900 . ?
C59A H59B 0.9900 . ?
C59A C60A 1.43(2) . ?
C60A H60A 0.9800 . ?
C60A H60B 0.9800 . ?
C60A H60C 0.9800 . ?
N6B H6B 1.01(3) . ?
N6B C42B 1.470(13) . ?
N8B H8BA 1.00(3) . ?
N8B C55B 1.42(2) . ?
C39B H39D 0.9800 . ?
C39B H39E 0.9800 . ?
C39B H39F 0.9800 . ?
C40B H40D 0.9800 . ?
C40B H40E 0.9800 . ?
C40B H40F 0.9800 . ?
C42B H42A 0.9900 . ?
C42B H42B 0.9900 . ?
C42B C43B 1.52(3) . ?
C43B H43C 0.9900 . ?
C43B H43D 0.9900 . ?
C43B C44B 1.48(2) . ?
C44B H44C 0.9900 . ?
C44B H44D 0.9900 . ?
C44B C45B 1.54(2) . ?
C45B H45C 0.9900 . ?
C45B H45D 0.9900 . ?
C45B C46B 1.35(2) . ?
C46B H46C 0.9900 . ?
C46B H46D 0.9900 . ?
C46B C47B 1.54(3) . ?
C47B H47D 0.9800 . ?
C47B H47E 0.9800 . ?
C47B H47F 0.9800 . ?
C55B H55C 0.9900 . ?
C55B H55D 0.9900 . ?
C55B C56B 1.53(2) . ?
C56B H56C 0.9900 . ?
C56B H56D 0.9900 . ?
C56B C57B 1.51(2) . ?
C57B H57C 0.9900 . ?
C57B H57D 0.9900 . ?
C57B C58B 1.45(3) . ?
C58B H58C 0.9900 . ?
C58B H58D 0.9900 . ?
C58B C59B 1.49(3) . ?
C59B H59C 0.9900 . ?
C59B H59D 0.9900 . ?
C59B C60B 1.200(15) . ?
C60B H60D 0.9800 . ?
C60B H60E 0.9800 . ?
C60B H60F 0.9800 . ?
C43C H43E 0.9900 . ?
C43C H43F 0.9900 . ?
C43C C44C 1.32(3) . ?
C43C C42A 1.50(2) . ?
C44C H44E 0.9900 . ?
C44C H44F 0.9900 . ?
C44C C45C 1.46(3) . ?
C45C H45E 0.9900 . ?
C45C H45F 0.9900 . ?
C45C C46C 1.38(3) . ?
C46C H46E 0.9900 . ?
C46C H46F 0.9900 . ?
C46C C47C 1.49(3) . ?
C47C H47G 0.9800 . ?
C47C H47H 0.9800 . ?
C47C H47I 0.9800 . ?
C42A H42C 0.9900 . ?
C42A H42D 0.9900 . ?

loop_
_geom_torsion_atom_site_label_1
_geom_torsion_atom_site_label_2
_geom_torsion_atom_site_label_3
_geom_torsion_atom_site_label_4
_geom_torsion
_geom_torsion_site_symmetry_1
_geom_torsion_site_symmetry_2
_geom_torsion_site_symmetry_3
_geom_torsion_site_symmetry_4
_geom_torsion_publ_flag
O1 C1 C2 C3 -0.1(3) . . . . ?
O1 C1 C18 O4 -177.1(3) . . . . ?
O1 C1 C18 N3 2.4(4) . . . . ?
O1 C4 C5 O2 8.8(4) . . . . ?
O1 C4 C5 N1 -171.2(2) . . . . ?
O3 C11 N2A C12A -7.1(9) . . . . ?
O3 C11 N2B C12B 10.0(18) . . . . ?
N1 C6 C7 C8 -55.0(4) . . . . ?
N1 C6 C11 O3 -33.2(5) . . . . ?
N1 C6 C11 N2A 141.2(4) . . . . ?
N1 C6 C11 N2B 174.9(7) . . . . ?
N3 C19 C20 C21 -63.2(4) . . . . ?
N3 C19 C24 O5 -156.8(3) . . . . ?
N3 C19 C24 N4 27.5(4) . . . . ?
N4 C25 C26A C27A 63(3) . . . . ?
N4 C25 C26B C27B -176.4(18) . . . . ?
N4 C25 C26C C27C 68(2) . . . . ?
C1 O1 C4 C3 -0.1(3) . . . . ?
C1 O1 C4 C5 179.1(2) . . . . ?
C1 C2 C3 C4 0.0(3) . . . . ?
C2 C1 C18 O4 3.9(5) . . . . ?
C2 C1 C18 N3 -176.6(3) . . . . ?
C2 C3 C4 O1 0.0(3) . . . . ?
C2 C3 C4 C5 -178.9(3) . . . . ?
C3 C4 C5 O2 -172.3(3) . . . . ?
C3 C4 C5 N1 7.8(4) . . . . ?
C4 O1 C1 C2 0.1(3) . . . . ?
C4 O1 C1 C18 -179.1(2) . . . . ?
C5 N1 C6 C7 139.8(3) . . . . ?
C5 N1 C6 C11 -97.9(3) . . . . ?
C6 N1 C5 O2 -4.3(5) . . . . ?
C6 N1 C5 C4 175.7(2) . . . . ?
C6 C7 C8 C9A -69.9(8) . . . . ?
C6 C7 C8 C10A 174.3(8) . . . . ?
C6 C7 C8 C9B -48.8(8) . . . . ?
C6 C7 C8 C10B -178.7(13) . . . . ?
C6 C11 N2A C12A 178.4(5) . . . . ?
C6 C11 N2B C12B 161.2(13) . . . . ?
C7 C6 C11 O3 89.0(4) . . . . ?
C7 C6 C11 N2A -96.6(5) . . . . ?
C7 C6 C11 N2B -63.0(7) . . . . ?
C11 C6 C7 C8 -175.8(3) . . . . ?
C11 N2A C12A C13A -84.1(8) . . . . ?
C11 N2B C12B C13B 61.3(19) . . . . ?
C18 N3 C19 C20 115.3(3) . . . . ?
C18 N3 C19 C24 -117.9(3) . . . . ?
C18 C1 C2 C3 179.0(3) . . . . ?
C19 N3 C18 O4 4.6(5) . . . . ?
C19 N3 C18 C1 -174.9(3) . . . . ?
C19 C20 C21 C22 168.3(4) . . . . ?
C19 C20 C21 C23A -69.2(7) . . . . ?
C19 C20 C21 C23B -56.1(14) . . . . ?
C20 C19 C24 O5 -30.3(4) . . . . ?
C20 C19 C24 N4 154.0(3) . . . . ?
C24 N4 C25 C26A 83.0(13) . . . . ?
C24 N4 C25 C26B 96.6(11) . . . . ?
C24 N4 C25 C26C 66.9(12) . . . . ?
C24 C19 C20 C21 169.8(3) . . . . ?
C25 N4 C24 O5 1.5(6) . . . . ?
C25 N4 C24 C19 177.1(4) . . . . ?
C25 C26A C27A C28A 167(2) . . . . ?
C25 C26B C27B C28B 164(2) . . . . ?
C25 C26C C27C C28C 173(2) . . . . ?
N2A C12A C13A C14A 178.3(7) . . . . ?
C12A C13A C14A C15A -62.5(11) . . . . ?
C13A C14A C15A C16A 178.6(8) . . . . ?
C14A C15A C16A C17A -178.9(9) . . . . ?
C26A C27A C28A C29A 78(3) . . . . ?
C27A C28A C29A C30A 140(3) . . . . ?
N2B C12B C13B C14B 159(3) . . . . ?
C12B C13B C14B C15B 106(4) . . . . ?
C13B C14B C15B C16B -98(7) . . . . ?
C14B C15B C16B C17B -127(6) . . . . ?
C26B C27B C28B C29B 72(4) . . . . ?
C27B C28B C29B C30B 138(4) . . . . ?
C26C C27C C28C C29C 179(3) . . . . ?
C27C C28C C29C C30C -168(3) . . . . ?
O6 C31 C32 C33 -0.6(3) . . . . ?
O6 C31 C48 O9 175.2(3) . . . . ?
O6 C31 C48 N7 -5.1(3) . . . . ?
O6 C34 C35 O7 6.3(3) . . . . ?
O6 C34 C35 N5 -172.6(2) . . . . ?
O8 C41 N6A C42A -2(3) . . . . ?
O8 C41 N6B C42B 5(4) . . . . ?
O10 C54 N8A C55A -7.5(8) . . . . ?
O10 C54 N8B C55B 20(3) . . . . ?
N5 C36 C37 C38 -56.7(4) . . . . ?
N5 C36 C41 O8 -16.0(4) . . . . ?
N5 C36 C41 N6A 165.4(14) . . . . ?
N5 C36 C41 N6B 165.8(19) . . . . ?
N7 C49 C50 C51 -63.1(3) . . . . ?
N7 C49 C54 O10 -126.6(4) . . . . ?
N7 C49 C54 N8A 48.7(4) . . . . ?
N7 C49 C54 N8B 79.9(10) . . . . ?
C31 O6 C34 C33 -0.8(3) . . . . ?
C31 O6 C34 C35 174.9(2) . . . . ?
C31 C32 C33 C34 0.1(3) . . . . ?
C32 C31 C48 O9 -5.4(5) . . . . ?
C32 C31 C48 N7 174.3(3) . . . . ?
C32 C33 C34 O6 0.5(3) . . . . ?
C32 C33 C34 C35 -174.1(3) . . . . ?
C33 C34 C35 O7 -179.3(3) . . . . ?
C33 C34 C35 N5 1.8(4) . . . . ?
C34 O6 C31 C32 0.9(3) . . . . ?
C34 O6 C31 C48 -179.6(2) . . . . ?
C35 N5 C36 C37 156.0(3) . . . . ?
C35 N5 C36 C41 -79.8(3) . . . . ?
C36 N5 C35 O7 -10.8(4) . . . . ?
C36 N5 C35 C34 168.2(2) . . . . ?
C36 C37 C38 C39A 174.5(10) . . . . ?
C36 C37 C38 C40A -69.2(8) . . . . ?
C36 C37 C38 C39B -178.4(11) . . . . ?
C36 C37 C38 C40B -49.0(8) . . . . ?
C36 C41 N6A C42A 176.7(19) . . . . ?
C36 C41 N6B C42B -177(2) . . . . ?
C37 C36 C41 O8 106.3(3) . . . . ?
C37 C36 C41 N6A -72.2(14) . . . . ?
C37 C36 C41 N6B -71.8(19) . . . . ?
C41 C36 C37 C38 -178.5(3) . . . . ?
C41 N6A C42A C43A 97(3) . . . . ?
C41 N6B C42B C43B 129(3) . . . . ?
C48 N7 C49 C50 102.7(3) . . . . ?
C48 N7 C49 C54 -133.0(3) . . . . ?
C48 C31 C32 C33 180.0(3) . . . . ?
C49 N7 C48 O9 8.9(5) . . . . ?
C49 N7 C48 C31 -170.7(3) . . . . ?
C49 C50 C51 C52 -70.4(4) . . . . ?
C49 C50 C51 C53 166.1(3) . . . . ?
C49 C54 N8A C55A 177.2(5) . . . . ?
C49 C54 N8B C55B 173.3(18) . . . . ?
C50 C49 C54 O10 -3.5(5) . . . . ?
C50 C49 C54 N8A 171.7(4) . . . . ?
C50 C49 C54 N8B -157.0(10) . . . . ?
C54 C49 C50 C51 174.1(3) . . . . ?
C54 N8A C55A C56A -87.2(10) . . . . ?
C54 N8B C55B C56B 113(3) . . . . ?
N8A C55A C56A C57A -159.5(10) . . . . ?
C43A C44A C45A C46A -36(3) . . . . ?
C44A C43A C42A N6A 67(3) . . . . ?
C44A C45A C46A C47A -150(3) . . . . ?
C55A C56A C57A C58A 83.9(19) . . . . ?
C56A C57A C58A C59A 173.2(14) . . . . ?
C57A C58A C59A C60A -156.3(17) . . . . ?
N6B C42B C43B C44B -70(3) . . . . ?
N8B C55B C56B C57B -168(2) . . . . ?
C42B C43B C44B C45B -146(2) . . . . ?
C43B C44B C45B C46B -11(12) . . . . ?
C44B C45B C46B C47B -161(10) . . . . ?
C55B C56B C57B C58B -127(4) . . . . ?
C56B C57B C58B C59B 119(5) . . . . ?
C57B C58B C59B C60B 85(7) . . . . ?
C43C C44C C45C C46C -127(5) . . . . ?
C44C C45C C46C C47C 79(8) . . . . ?
C42A C43A C44A C45A -177(2) . . . . ?
C42A C43C C44C C45C -159(3) . . . . ?
